data_4120080
loop_
_publ_author_name
'Jamie L. Culshaw'
'Ge Cheng'
'Marc Schmidtmann'
'Tom Hasell'
'Ming Liu'
'Dave J. Adams'
'Andrew I. Cooper'

_publ_contact_author_address
;
Department of Chemistry 
University of Liverpool
Crown Street
Liverpool, L69 7ZD, UK
;
_publ_contact_author_email aicooper@liv.ac.uk
_publ_contact_author_name 'Andrew I. Cooper'
_publ_contact_author_phone '+44 (0)151 794 3548'
_publ_section_title
;
 Dodecaamide Cages: Organic 12-Arm Building Blocks for Supramolecular
 Chemistry
;
_journal_name_full 'Journal of the American Chemical Society'
_journal_page_first 10007
_journal_page_last 10010
_journal_paper_doi 10.1021/ja403987j
_journal_volume 135
_journal_year 2013
_chemical_formula_moiety '(C180 H240 N12 O12),19.5(CHCl3)'
_chemical_formula_sum 'C199.5 H259.5 Cl58.5 N12 O12'
_chemical_formula_weight 5091.52
_chemical_name_systematic
; 
 ? 
;
_space_group_IT_number 82
_symmetry_cell_setting tetragonal
_symmetry_space_group_name_Hall 'I -4'
_symmetry_space_group_name_H-M 'I -4'
_atom_sites_solution_hydrogens geom
_atom_sites_solution_primary direct
_atom_sites_solution_secondary difmap
_audit_creation_method SHELXL-97
_cell_angle_alpha 90.00
_cell_angle_beta 90.00
_cell_angle_gamma 90.00
_cell_formula_units_Z 8
_cell_length_a 33.479(3)
_cell_length_b 33.479(3)
_cell_length_c 42.914(5)
_cell_measurement_reflns_used 9344
_cell_measurement_temperature 90(2)
_cell_measurement_theta_max 20.37
_cell_measurement_theta_min 2.31
_cell_volume 48100(8)
_computing_cell_refinement 'Bruker AXS SAINT V7.68A'
_computing_data_collection 'CrystalClear-SM Expert 2.0r6 (Rigaku, 2010)'
_computing_data_reduction 'Bruker AXS SAINT V7.68A'
_computing_structure_refinement 'SHELXL (Sheldrick, 2008)'
_computing_structure_solution 'SHELXD (Sheldrick, 2008)'
_diffrn_ambient_temperature 90(2)
_diffrn_detector_area_resol_mean 28.5714
_diffrn_measured_fraction_theta_full 0.999
_diffrn_measured_fraction_theta_max 0.999
_diffrn_measurement_device_type 'Rigaku Saturn724+ (2x2 bin mode)'
_diffrn_measurement_method 'profile data from \w-scans'
_diffrn_radiation_monochromator confocal
_diffrn_radiation_source 'Rotating Anode'
_diffrn_radiation_type 'Mo K\a'
_diffrn_radiation_wavelength 0.71073
_diffrn_reflns_av_R_equivalents 0.0626
_diffrn_reflns_av_sigmaI/netI 0.0369
_diffrn_reflns_limit_h_max 37
_diffrn_reflns_limit_h_min -37
_diffrn_reflns_limit_k_max 34
_diffrn_reflns_limit_k_min -37
_diffrn_reflns_limit_l_max 47
_diffrn_reflns_limit_l_min -47
_diffrn_reflns_number 291349
_diffrn_reflns_theta_full 23.26
_diffrn_reflns_theta_max 23.26
_diffrn_reflns_theta_min 1.55
_exptl_absorpt_coefficient_mu 0.711
_exptl_absorpt_correction_T_max 1.0000
_exptl_absorpt_correction_T_min 0.6895
_exptl_absorpt_correction_type multi-scan
_exptl_absorpt_process_details 'SADABS 2008/1 (Sheldrick, 2008)'
_exptl_crystal_colour colourless
_exptl_crystal_density_diffrn 1.406
_exptl_crystal_description block
_exptl_crystal_F_000 21048
_exptl_crystal_size_max 0.30
_exptl_crystal_size_mid 0.25
_exptl_crystal_size_min 0.12
_refine_diff_density_max 1.450
_refine_diff_density_min -0.803
_refine_diff_density_rms 0.192
_refine_ls_abs_structure_details 'Flack H D (1983), Acta Cryst. A39, 876-881'
_refine_ls_abs_structure_Flack 0.0(5)
_refine_ls_extinction_method none
_refine_ls_goodness_of_fit_ref 1.529
_refine_ls_hydrogen_treatment constr
_refine_ls_matrix_type full
_refine_ls_number_parameters 2708
_refine_ls_number_reflns 34561
_refine_ls_number_restraints 659
_refine_ls_restrained_S_all 1.531
_refine_ls_R_factor_all 0.1448
_refine_ls_R_factor_gt 0.1282
_refine_ls_shift/su_max 0.005
_refine_ls_shift/su_mean 0.001
_refine_ls_structure_factor_coef Fsqd
_refine_ls_weighting_details 'calc w=1/[\s^2^(Fo^2^)+(0.2000P)^2^+0.0000P] where P=(Fo^2^+2Fc^2^)/3'
_refine_ls_weighting_scheme calc
_refine_ls_wR_factor_gt 0.3268
_refine_ls_wR_factor_ref 0.3497
_reflns_number_gt 28048
_reflns_number_total 34561
_reflns_threshold_expression >2sigma(I)
_cod_data_source_file ja403987j_si_004.cif
_cod_data_source_block RC1c
_cod_original_cell_volume 48100(7)
_cod_original_formula_sum 'C199.50 H259.50 Cl58.50 N12 O12'
_cod_database_code 4120080
_plat410_alert_2_a
;
Problem: Short Intra H...H Contact  H9B..H13D..1.71 Ang.
         Short Intra H...H Contact  H16D..H35A..1.79 Ang
Response: All proton atoms were placed in their geometrically estimated 
positions using the riding model as the x-ray data was of insufficient 
quality to allow for accurate refinement of these parameters. The short 
intermolecular contacts which arise between protons located 
on CH2 groups of the adamantane residue and the CH2 groups linking 
the amine to the aromatic ring are most likely due to disorder of their 
parent atom, resulting in incorrectly positioned proton atoms. 
;

loop_
_symmetry_equiv_pos_as_xyz
'x, y, z'
'-x, -y, z'
'y, -x, -z'
'-y, x, -z'
'x+1/2, y+1/2, z+1/2'
'-x+1/2, -y+1/2, z+1/2'
'y+1/2, -x+1/2, -z+1/2'
'-y+1/2, x+1/2, -z+1/2'

loop_
_atom_site_label
_atom_site_type_symbol
_atom_site_fract_x
_atom_site_fract_y
_atom_site_fract_z
_atom_site_U_iso_or_equiv
_atom_site_adp_type
_atom_site_occupancy
_atom_site_symmetry_multiplicity
_atom_site_calc_flag
_atom_site_refinement_flags
_atom_site_disorder_assembly
_atom_site_disorder_group
O1 O 0.69297(18) 0.24154(18) 0.51891(17) 0.0646(17) Uani 1 1 d . . .
O2 O 0.81197(17) 0.23209(17) 0.52133(14) 0.0541(14) Uani 1 1 d . . .
O3 O 0.62677(18) 0.10206(17) 0.32720(16) 0.0573(15) Uani 1 1 d . . .
O4 O 0.57221(17) 0.15810(19) 0.40743(15) 0.0583(15) Uani 1 1 d . . .
O5 O 0.75007(16) 0.19952(17) 0.22651(14) 0.0547(14) Uani 1 1 d . . .
O6 O 0.76051(18) 0.31654(16) 0.23480(15) 0.0573(15) Uani 1 1 d . . .
O7 O 0.8774(2) 0.40165(17) 0.33946(16) 0.0608(15) Uani 1 1 d . . .
O8 O 0.9285(2) 0.3309(3) 0.4099(3) 0.110(3) Uani 1 1 d . . .
O9 O 0.6607(3) 0.4189(3) 0.3409(2) 0.046(2) Uiso 0.65 1 d P A 1
O10 O 0.5998(3) 0.3671(3) 0.4234(2) 0.048(2) Uiso 0.65 1 d P A 1
O9B O 0.6580(6) 0.4266(6) 0.3546(6) 0.046(2) Uiso 0.35 1 d P B 2
O10B O 0.5935(6) 0.3557(6) 0.4198(5) 0.048(2) Uiso 0.35 1 d P B 2
O11 O 0.8263(2) 0.07202(17) 0.33637(17) 0.0657(17) Uani 1 1 d . . .
O12 O 0.90171(16) 0.11750(16) 0.41000(14) 0.0495(13) Uani 1 1 d . . .
N1 N 0.73713(19) 0.28080(18) 0.49481(14) 0.0423(14) Uani 1 1 d . . .
N2 N 0.76896(19) 0.19312(18) 0.49450(15) 0.0437(14) Uani 1 1 d . . .
N3 N 0.64939(19) 0.11114(19) 0.37556(16) 0.0473(15) Uani 1 1 d . . .
N4 N 0.59695(17) 0.18403(17) 0.36320(15) 0.0382(13) Uani 1 1 d . . .
N5 N 0.71140(17) 0.24078(19) 0.25516(15) 0.0422(14) Uani 1 1 d . . .
N6 N 0.79946(19) 0.27039(18) 0.25676(14) 0.0419(14) Uani 1 1 d . . .
N7 N 0.8902(2) 0.3364(2) 0.33893(18) 0.0585(18) Uani 1 1 d . . .
N8 N 0.86837(19) 0.3586(2) 0.40634(17) 0.0531(17) Uani 1 1 d . . .
N9 N 0.6835(2) 0.3962(2) 0.38765(19) 0.0253(17) Uani 0.65 1 d P A 1
N10 N 0.6100(3) 0.3424(2) 0.3749(2) 0.0321(18) Uani 0.65 1 d P A 1
N9B N 0.6593(6) 0.3705(6) 0.4184(4) 0.047(4) Uiso 0.35 1 d P B 2
N10B N 0.6380(5) 0.3682(5) 0.3490(4) 0.039(4) Uiso 0.35 1 d P B 2
N11 N 0.85797(18) 0.12965(18) 0.34171(16) 0.0432(15) Uani 1 1 d . . .
N12 N 0.83584(18) 0.10737(18) 0.40914(15) 0.0418(14) Uani 1 1 d . . .
C1 C 0.73036(18) 0.3813(2) 0.43204(17) 0.0353(16) Uani 1 1 d . A .
C2 C 0.7306(2) 0.3544(2) 0.45579(16) 0.0347(15) Uani 1 1 d . . .
H2 H 0.7063 0.3461 0.4652 0.042 Uiso 1 1 calc R . .
C3 C 0.7675(2) 0.3390(2) 0.46630(17) 0.0372(16) Uani 1 1 d . . .
C4 C 0.80273(19) 0.3518(2) 0.45219(17) 0.0382(16) Uani 1 1 d . . .
H4 H 0.8277 0.3427 0.4599 0.046 Uiso 1 1 calc R . .
C5 C 0.8016(2) 0.37791(19) 0.42681(17) 0.0360(15) Uani 1 1 d . . .
C6 C 0.7653(2) 0.3924(2) 0.41689(18) 0.0375(16) Uani 1 1 d . . .
H6 H 0.7641 0.4100 0.3996 0.045 Uiso 1 1 calc R . .
C7 C 0.6898(2) 0.4008(2) 0.42165(18) 0.0401(16) Uani 1 1 d . . .
H7A H 0.6675 0.3880 0.4330 0.048 Uiso 0.65 1 calc PR A 1
H7B H 0.6900 0.4295 0.4271 0.048 Uiso 0.65 1 calc PR A 1
C8 C 0.76938(19) 0.3109(2) 0.49415(19) 0.0390(16) Uani 1 1 d . . .
H8A H 0.7954 0.2969 0.4939 0.047 Uiso 1 1 calc R . .
H8B H 0.7681 0.3270 0.5135 0.047 Uiso 1 1 calc R . .
C9 C 0.8400(2) 0.3898(2) 0.4112(2) 0.0444(18) Uani 1 1 d . . .
H9A H 0.8335 0.4017 0.3907 0.053 Uiso 1 1 calc R . .
H9B H 0.8528 0.4109 0.4239 0.053 Uiso 1 1 calc R . .
C10 C 0.6138(2) 0.2312(2) 0.32083(17) 0.0373(16) Uani 1 1 d . . .
C11 C 0.60261(19) 0.2659(2) 0.33603(16) 0.0330(14) Uani 1 1 d . . .
H11 H 0.5848 0.2643 0.3532 0.040 Uiso 1 1 calc R . .
C12 C 0.6168(2) 0.3024(2) 0.32671(17) 0.0355(15) Uani 1 1 d . A .
C13 C 0.6432(2) 0.30418(19) 0.30158(17) 0.0358(16) Uani 1 1 d . . .
H13 H 0.6529 0.3294 0.2949 0.043 Uiso 1 1 calc R . .
C14 C 0.6557(2) 0.2696(2) 0.28602(16) 0.0374(16) Uani 1 1 d . . .
C15 C 0.6406(2) 0.2329(2) 0.29618(17) 0.0384(16) Uani 1 1 d . . .
H15 H 0.6487 0.2090 0.2861 0.046 Uiso 1 1 calc R . .
C16 C 0.5959(2) 0.1912(2) 0.33008(17) 0.0369(16) Uani 1 1 d . . .
H16A H 0.5678 0.1901 0.3229 0.044 Uiso 1 1 calc R . .
H16B H 0.6107 0.1696 0.3194 0.044 Uiso 1 1 calc R . .
C17 C 0.6040(2) 0.3414(2) 0.34219(18) 0.0414(17) Uani 1 1 d . . .
H17A H 0.6191 0.3637 0.3326 0.050 Uiso 0.65 1 calc PR A 1
H17B H 0.5753 0.3460 0.3379 0.050 Uiso 0.65 1 calc PR A 1
C18 C 0.6828(2) 0.2735(2) 0.2583(2) 0.0452(17) Uani 1 1 d . . .
H18A H 0.6663 0.2747 0.2392 0.054 Uiso 1 1 calc R . .
H18B H 0.6977 0.2989 0.2599 0.054 Uiso 1 1 calc R . .
C19 C 0.7638(2) 0.1014(2) 0.42333(17) 0.0407(16) Uani 1 1 d . . .
C20 C 0.7679(2) 0.1243(2) 0.44985(18) 0.0395(16) Uani 1 1 d . . .
H20 H 0.7934 0.1288 0.4588 0.047 Uiso 1 1 calc R . .
C21 C 0.7333(2) 0.1411(2) 0.46352(18) 0.0402(17) Uani 1 1 d . . .
C22 C 0.6966(2) 0.1336(2) 0.44962(19) 0.0413(17) Uani 1 1 d . . .
H22 H 0.6732 0.1448 0.4586 0.050 Uiso 1 1 calc R . .
C23 C 0.6931(2) 0.11096(19) 0.42374(19) 0.0400(17) Uani 1 1 d . . .
C24 C 0.7265(2) 0.0946(2) 0.41003(18) 0.0425(17) Uani 1 1 d . . .
H24 H 0.7242 0.0789 0.3917 0.051 Uiso 1 1 calc R . .
C25 C 0.8006(2) 0.0821(2) 0.40806(18) 0.0396(16) Uani 1 1 d . . .
H25A H 0.8065 0.0566 0.4188 0.047 Uiso 1 1 calc R . .
H25B H 0.7943 0.0758 0.3860 0.047 Uiso 1 1 calc R . .
C26 C 0.7354(2) 0.1653(2) 0.49383(19) 0.0453(18) Uani 1 1 d . . .
H26A H 0.7102 0.1804 0.4964 0.054 Uiso 1 1 calc R . .
H26B H 0.7378 0.1466 0.5117 0.054 Uiso 1 1 calc R . .
C27 C 0.6513(2) 0.1026(2) 0.4087(2) 0.0474(18) Uani 1 1 d . . .
H27A H 0.6444 0.0742 0.4121 0.057 Uiso 1 1 calc R . .
H27B H 0.6310 0.1190 0.4196 0.057 Uiso 1 1 calc R . .
C28 C 0.8953(2) 0.2666(2) 0.32379(18) 0.0414(17) Uani 1 1 d . . .
C29 C 0.9017(2) 0.2303(3) 0.33813(19) 0.0482(19) Uani 1 1 d . . .
H29 H 0.9172 0.2289 0.3566 0.058 Uiso 1 1 calc R . .
C30 C 0.8852(2) 0.1956(2) 0.32516(18) 0.0402(16) Uani 1 1 d . . .
C31 C 0.8612(2) 0.1985(2) 0.29850(19) 0.0402(17) Uani 1 1 d . . .
H31 H 0.8499 0.1751 0.2895 0.048 Uiso 1 1 calc R . .
C32 C 0.8539(2) 0.2356(2) 0.28525(17) 0.0359(15) Uani 1 1 d . . .
C33 C 0.8718(2) 0.2695(2) 0.29776(18) 0.0422(17) Uani 1 1 d . . .
H33 H 0.8678 0.2947 0.2882 0.051 Uiso 1 1 calc R . .
C34 C 0.9147(2) 0.3029(2) 0.33851(17) 0.0457(18) Uani 1 1 d . . .
H34A H 0.9225 0.2963 0.3602 0.055 Uiso 1 1 calc R . .
H34B H 0.9394 0.3094 0.3269 0.055 Uiso 1 1 calc R . .
C35 C 0.8934(2) 0.1557(3) 0.3405(2) 0.054(2) Uani 1 1 d . . .
H35A H 0.9149 0.1418 0.3289 0.065 Uiso 1 1 calc R . .
H35B H 0.9031 0.1604 0.3620 0.065 Uiso 1 1 calc R . .
C36 C 0.8290(2) 0.2375(2) 0.25588(18) 0.0416(17) Uani 1 1 d . . .
H36A H 0.8469 0.2413 0.2377 0.050 Uiso 1 1 calc R . .
H36B H 0.8148 0.2118 0.2531 0.050 Uiso 1 1 calc R . .
C37 C 0.7374(3) 0.2532(2) 0.4682(2) 0.0508(19) Uani 1 1 d . . .
H37A H 0.7401 0.2690 0.4488 0.061 Uiso 1 1 calc R . .
H37B H 0.7113 0.2394 0.4673 0.061 Uiso 1 1 calc R . .
C38 C 0.7705(3) 0.2218(2) 0.46901(18) 0.0473(18) Uani 1 1 d . . .
H38A H 0.7699 0.2069 0.4491 0.057 Uiso 1 1 calc R . .
H38B H 0.7965 0.2359 0.4700 0.057 Uiso 1 1 calc R . .
C39 C 0.6638(2) 0.1512(2) 0.3666(2) 0.0459(18) Uani 1 1 d . . .
H39A H 0.6660 0.1524 0.3436 0.055 Uiso 1 1 calc R . .
H39B H 0.6909 0.1551 0.3753 0.055 Uiso 1 1 calc R . .
C40 C 0.6370(2) 0.1851(2) 0.37762(18) 0.0384(16) Uani 1 1 d . . .
H40A H 0.6341 0.1835 0.4005 0.046 Uiso 1 1 calc R . .
H40B H 0.6499 0.2109 0.3726 0.046 Uiso 1 1 calc R . .
C41 C 0.7400(2) 0.2367(2) 0.28111(18) 0.0454(17) Uani 1 1 d . . .
H41A H 0.7537 0.2106 0.2791 0.054 Uiso 1 1 calc R . .
H41B H 0.7248 0.2363 0.3009 0.054 Uiso 1 1 calc R . .
C42 C 0.7715(3) 0.2691(3) 0.28336(19) 0.0503(19) Uani 1 1 d . . .
H42A H 0.7580 0.2953 0.2851 0.060 Uiso 1 1 calc R . .
H42B H 0.7871 0.2650 0.3027 0.060 Uiso 1 1 calc R . .
C43 C 0.8518(2) 0.3315(3) 0.3551(2) 0.054(2) Uani 1 1 d . . .
H43A H 0.8365 0.3099 0.3447 0.065 Uiso 1 1 calc R . .
H43B H 0.8362 0.3564 0.3529 0.065 Uiso 1 1 calc R . .
C44 C 0.8557(3) 0.3219(3) 0.3885(2) 0.059(2) Uani 1 1 d . . .
H44A H 0.8757 0.3005 0.3913 0.071 Uiso 1 1 calc R . .
H44B H 0.8298 0.3122 0.3966 0.071 Uiso 1 1 calc R . .
C45 C 0.6845(3) 0.3563(3) 0.3758(3) 0.031(2) Uiso 0.65 1 d P A 1
H45A H 0.7098 0.3438 0.3825 0.037 Uiso 0.65 1 calc PR A 1
H45B H 0.6848 0.3577 0.3528 0.037 Uiso 0.65 1 calc PR A 1
C45B C 0.6760(6) 0.3528(6) 0.3641(6) 0.031(5) Uiso 0.35 1 d P B 2
H45C H 0.6966 0.3740 0.3641 0.038 Uiso 0.35 1 calc PR B 2
H45D H 0.6864 0.3298 0.3521 0.038 Uiso 0.35 1 calc PR B 2
C46 C 0.6498(3) 0.3287(3) 0.3857(2) 0.027(2) Uiso 0.65 1 d P A 1
H46A H 0.6549 0.3016 0.3773 0.033 Uiso 0.65 1 calc PR A 1
H46B H 0.6496 0.3267 0.4087 0.033 Uiso 0.65 1 calc PR A 1
C46B C 0.6664(7) 0.3398(7) 0.3980(5) 0.043(5) Uiso 0.35 1 d P B 2
H46C H 0.6427 0.3222 0.3976 0.051 Uiso 0.35 1 calc PR B 2
H46D H 0.6891 0.3239 0.4060 0.051 Uiso 0.35 1 calc PR B 2
C47 C 0.8241(2) 0.1453(2) 0.3595(2) 0.0464(18) Uani 1 1 d . . .
H47A H 0.8004 0.1285 0.3551 0.056 Uiso 1 1 calc R . .
H47B H 0.8182 0.1727 0.3521 0.056 Uiso 1 1 calc R . .
C48 C 0.8309(2) 0.1465(2) 0.3945(2) 0.0457(18) Uani 1 1 d . . .
H48A H 0.8550 0.1627 0.3987 0.055 Uiso 1 1 calc R . .
H48B H 0.8079 0.1601 0.4043 0.055 Uiso 1 1 calc R . .
C49 C 0.7127(2) 0.2727(2) 0.5194(2) 0.0488(19) Uani 1 1 d . . .
C50 C 0.7072(2) 0.3009(2) 0.54618(18) 0.0446(17) Uani 1 1 d . . .
C51 C 0.6961(3) 0.3440(2) 0.53600(19) 0.051(2) Uani 1 1 d . . .
H51A H 0.7178 0.3552 0.5231 0.061 Uiso 1 1 calc R . .
H51B H 0.6714 0.3434 0.5233 0.061 Uiso 1 1 calc R . .
C52 C 0.6896(3) 0.3701(3) 0.5644(2) 0.061(2) Uani 1 1 d . . .
H52 H 0.6832 0.3979 0.5575 0.074 Uiso 1 1 calc R . .
C53 C 0.7245(4) 0.3709(3) 0.5842(3) 0.078(3) Uani 1 1 d . . .
H53A H 0.7193 0.3885 0.6022 0.094 Uiso 1 1 calc R . .
H53B H 0.7473 0.3821 0.5724 0.094 Uiso 1 1 calc R . .
C54 C 0.7356(3) 0.3281(3) 0.5961(2) 0.062(2) Uani 1 1 d . . .
H54 H 0.7598 0.3299 0.6098 0.074 Uiso 1 1 calc R . .
C55 C 0.7446(3) 0.3012(2) 0.5691(2) 0.053(2) Uani 1 1 d . . .
H55A H 0.7500 0.2738 0.5766 0.064 Uiso 1 1 calc R . .
H55B H 0.7686 0.3109 0.5579 0.064 Uiso 1 1 calc R . .
C56 C 0.6725(3) 0.2844(3) 0.5662(2) 0.064(2) Uani 1 1 d . . .
H56A H 0.6483 0.2818 0.5531 0.077 Uiso 1 1 calc R . .
H56B H 0.6796 0.2575 0.5739 0.077 Uiso 1 1 calc R . .
C57 C 0.6535(3) 0.3529(3) 0.5838(2) 0.070(3) Uani 1 1 d . . .
H57A H 0.6489 0.3695 0.6025 0.084 Uiso 1 1 calc R . .
H57B H 0.6289 0.3530 0.5710 0.084 Uiso 1 1 calc R . .
C58 C 0.7005(3) 0.3115(4) 0.6151(3) 0.078(3) Uani 1 1 d . . .
H58A H 0.6954 0.3286 0.6335 0.093 Uiso 1 1 calc R . .
H58B H 0.7066 0.2841 0.6225 0.093 Uiso 1 1 calc R . .
C59 C 0.6636(3) 0.3110(3) 0.5932(2) 0.067(3) Uani 1 1 d . . .
H59 H 0.6404 0.2996 0.6049 0.081 Uiso 1 1 calc R . .
C60 C 0.7915(3) 0.2003(2) 0.5209(2) 0.052(2) Uani 1 1 d . . .
C61 C 0.7949(2) 0.1711(2) 0.54750(19) 0.0482(18) Uani 1 1 d . . .
C62 C 0.8291(3) 0.1849(2) 0.5684(2) 0.055(2) Uani 1 1 d . . .
H62A H 0.8231 0.2119 0.5766 0.066 Uiso 1 1 calc R . .
H62B H 0.8540 0.1865 0.5561 0.066 Uiso 1 1 calc R . .
C63 C 0.8349(3) 0.1554(3) 0.5959(2) 0.069(3) Uani 1 1 d . . .
H63 H 0.8575 0.1649 0.6093 0.083 Uiso 1 1 calc R . .
C64 C 0.8449(3) 0.1138(3) 0.5831(2) 0.069(3) Uani 1 1 d . . .
H64A H 0.8700 0.1150 0.5710 0.083 Uiso 1 1 calc R . .
H64B H 0.8489 0.0949 0.6006 0.083 Uiso 1 1 calc R . .
C65 C 0.8125(4) 0.0998(3) 0.5633(2) 0.076(3) Uani 1 1 d . . .
H65 H 0.8195 0.0727 0.5552 0.091 Uiso 1 1 calc R . .
C66 C 0.8071(3) 0.1286(2) 0.53515(19) 0.0500(19) Uani 1 1 d . . .
H66A H 0.7860 0.1182 0.5211 0.060 Uiso 1 1 calc R . .
H66B H 0.8323 0.1304 0.5232 0.060 Uiso 1 1 calc R . .
C67 C 0.7573(3) 0.1678(3) 0.5676(2) 0.055(2) Uani 1 1 d . . .
H67A H 0.7510 0.1942 0.5767 0.066 Uiso 1 1 calc R . .
H67B H 0.7345 0.1596 0.5544 0.066 Uiso 1 1 calc R . .
C68 C 0.7959(4) 0.1545(4) 0.6157(3) 0.079(3) Uani 1 1 d . . .
H68A H 0.7889 0.1816 0.6230 0.095 Uiso 1 1 calc R . .
H68B H 0.7992 0.1369 0.6341 0.095 Uiso 1 1 calc R . .
C69 C 0.7731(4) 0.0971(3) 0.5808(2) 0.071(3) Uani 1 1 d . . .
H69A H 0.7517 0.0878 0.5666 0.085 Uiso 1 1 calc R . .
H69B H 0.7755 0.0777 0.5981 0.085 Uiso 1 1 calc R . .
C70 C 0.7626(4) 0.1378(3) 0.5936(2) 0.070(3) Uani 1 1 d . . .
H70 H 0.7370 0.1358 0.6055 0.085 Uiso 1 1 calc R . .
C71 C 0.6317(2) 0.0889(2) 0.3527(2) 0.049(2) Uani 1 1 d . . .
C72 C 0.6173(2) 0.0452(2) 0.3592(2) 0.055(2) Uani 1 1 d U . .
C73 C 0.6525(3) 0.0179(3) 0.3703(3) 0.064(2) Uani 1 1 d U . .
H73A H 0.6742 0.0183 0.3546 0.077 Uiso 1 1 calc R . .
H73B H 0.6633 0.0281 0.3902 0.077 Uiso 1 1 calc R . .
C74 C 0.6376(3) -0.0250(3) 0.3747(3) 0.084(3) Uani 1 1 d U . .
H74 H 0.6598 -0.0425 0.3821 0.101 Uiso 1 1 calc R . .
C75 C 0.6220(4) -0.0394(3) 0.3414(3) 0.091(4) Uani 1 1 d U . .
H75A H 0.6443 -0.0384 0.3263 0.109 Uiso 1 1 calc R . .
H75B H 0.6128 -0.0674 0.3429 0.109 Uiso 1 1 calc R . .
C76 C 0.5890(4) -0.0143(3) 0.3299(4) 0.103(4) Uani 1 1 d U . .
H76 H 0.5799 -0.0237 0.3090 0.124 Uiso 1 1 calc R . .
C77 C 0.6031(4) 0.0282(3) 0.3281(3) 0.089(3) Uani 1 1 d U . .
H77A H 0.5811 0.0451 0.3201 0.106 Uiso 1 1 calc R . .
H77B H 0.6254 0.0298 0.3129 0.106 Uiso 1 1 calc R . .
C78 C 0.5830(3) 0.0431(3) 0.3840(3) 0.069(3) Uani 1 1 d U . .
H78A H 0.5928 0.0526 0.4044 0.083 Uiso 1 1 calc R . .
H78B H 0.5603 0.0602 0.3775 0.083 Uiso 1 1 calc R . .
C79 C 0.6033(3) -0.0257(3) 0.3977(3) 0.082(3) Uani 1 1 d U . .
H79A H 0.5942 -0.0535 0.4007 0.099 Uiso 1 1 calc R . .
H79B H 0.6126 -0.0154 0.4181 0.099 Uiso 1 1 calc R . .
C80 C 0.5561(5) -0.0140(4) 0.3513(5) 0.131(6) Uani 1 1 d U . .
H80A H 0.5441 -0.0410 0.3521 0.157 Uiso 1 1 calc R . .
H80B H 0.5355 0.0047 0.3436 0.157 Uiso 1 1 calc R . .
C81 C 0.5694(3) -0.0009(3) 0.3864(4) 0.091(4) Uani 1 1 d U . .
H81 H 0.5462 -0.0032 0.4009 0.109 Uiso 1 1 calc R . .
C82 C 0.5653(2) 0.1713(2) 0.3824(2) 0.050(2) Uani 1 1 d . . .
C83 C 0.5213(2) 0.1747(3) 0.3704(2) 0.054(2) Uani 1 1 d . . .
C84 C 0.5122(2) 0.1405(2) 0.3470(2) 0.051(2) Uani 1 1 d . . .
H84A H 0.5192 0.1143 0.3564 0.061 Uiso 1 1 calc R . .
H84B H 0.5282 0.1440 0.3278 0.061 Uiso 1 1 calc R . .
C85 C 0.4660(3) 0.1420(3) 0.3391(3) 0.074(3) Uani 1 1 d . . .
H85 H 0.4588 0.1194 0.3249 0.089 Uiso 1 1 calc R . .
C86 C 0.4589(3) 0.1810(3) 0.3232(3) 0.077(3) Uani 1 1 d . . .
H86A H 0.4309 0.1822 0.3158 0.093 Uiso 1 1 calc R . .
H86B H 0.4766 0.1832 0.3048 0.093 Uiso 1 1 calc R . .
C87 C 0.4668(3) 0.2160(3) 0.3452(4) 0.085(4) Uani 1 1 d . . .
H87 H 0.4609 0.2421 0.3349 0.101 Uiso 1 1 calc R . .
C88 C 0.5101(3) 0.2141(3) 0.3569(3) 0.073(3) Uani 1 1 d . . .
H88A H 0.5283 0.2203 0.3394 0.088 Uiso 1 1 calc R . .
H88B H 0.5139 0.2350 0.3730 0.088 Uiso 1 1 calc R . .
C89 C 0.4945(3) 0.1695(4) 0.3997(3) 0.086(4) Uani 1 1 d . . .
H89A H 0.4999 0.1432 0.4095 0.104 Uiso 1 1 calc R . .
H89B H 0.5007 0.1906 0.4151 0.104 Uiso 1 1 calc R . .
C90 C 0.4420(3) 0.1390(3) 0.3695(3) 0.080(3) Uani 1 1 d . . .
H90A H 0.4131 0.1385 0.3646 0.096 Uiso 1 1 calc R . .
H90B H 0.4488 0.1137 0.3802 0.096 Uiso 1 1 calc R . .
C91 C 0.4415(3) 0.2104(4) 0.3759(4) 0.106(5) Uani 1 1 d . . .
H91A H 0.4479 0.2321 0.3907 0.128 Uiso 1 1 calc R . .
H91B H 0.4127 0.2119 0.3709 0.128 Uiso 1 1 calc R . .
C92 C 0.4503(3) 0.1722(4) 0.3900(3) 0.086(4) Uani 1 1 d . . .
H92 H 0.4334 0.1693 0.4091 0.103 Uiso 1 1 calc R . .
C93 C 0.7191(2) 0.2201(2) 0.22813(19) 0.0451(18) Uani 1 1 d . . .
C94 C 0.6886(2) 0.2194(2) 0.20109(19) 0.0437(17) Uani 1 1 d . . .
C95 C 0.6466(2) 0.2078(2) 0.21195(19) 0.0472(18) Uani 1 1 d . . .
H95A H 0.6474 0.1818 0.2228 0.057 Uiso 1 1 calc R . .
H95B H 0.6363 0.2281 0.2267 0.057 Uiso 1 1 calc R . .
C96 C 0.6191(3) 0.2052(3) 0.1838(2) 0.058(2) Uani 1 1 d . . .
H96 H 0.5915 0.1988 0.1911 0.070 Uiso 1 1 calc R . .
C97 C 0.6329(2) 0.1721(3) 0.1619(2) 0.057(2) Uani 1 1 d . . .
H97A H 0.6147 0.1702 0.1438 0.069 Uiso 1 1 calc R . .
H97B H 0.6328 0.1461 0.1729 0.069 Uiso 1 1 calc R . .
C98 C 0.6754(3) 0.1823(3) 0.1509(2) 0.054(2) Uani 1 1 d . . .
H98 H 0.6850 0.1604 0.1370 0.064 Uiso 1 1 calc R . .
C99 C 0.7033(2) 0.1850(3) 0.1790(2) 0.0498(19) Uani 1 1 d . . .
H99A H 0.7309 0.1905 0.1719 0.060 Uiso 1 1 calc R . .
H99B H 0.7033 0.1593 0.1904 0.060 Uiso 1 1 calc R . .
C100 C 0.6903(2) 0.2589(2) 0.18246(19) 0.0497(19) Uani 1 1 d . . .
H10A H 0.7177 0.2639 0.1748 0.060 Uiso 1 1 calc R . .
H10B H 0.6820 0.2816 0.1957 0.060 Uiso 1 1 calc R . .
C101 C 0.6181(3) 0.2454(3) 0.1661(2) 0.058(2) Uani 1 1 d . . .
H10C H 0.5992 0.2439 0.1485 0.069 Uiso 1 1 calc R . .
H10D H 0.6094 0.2671 0.1803 0.069 Uiso 1 1 calc R . .
C102 C 0.6737(3) 0.2209(3) 0.1320(2) 0.069(3) Uani 1 1 d . . .
H10E H 0.7004 0.2272 0.1232 0.082 Uiso 1 1 calc R . .
H10F H 0.6545 0.2183 0.1146 0.082 Uiso 1 1 calc R . .
C103 C 0.6605(3) 0.2537(3) 0.1542(2) 0.055(2) Uani 1 1 d . . .
H103 H 0.6599 0.2794 0.1423 0.067 Uiso 1 1 calc R . .
C104 C 0.7909(2) 0.2964(2) 0.2335(2) 0.0499(19) Uani 1 1 d . . .
C105 C 0.8187(3) 0.3026(3) 0.20538(19) 0.0519(19) Uani 1 1 d . . .
C106 C 0.8210(3) 0.2674(4) 0.1828(2) 0.072(3) Uani 1 1 d . . .
H10G H 0.7940 0.2607 0.1750 0.086 Uiso 1 1 calc R . .
H10H H 0.8320 0.2437 0.1935 0.086 Uiso 1 1 calc R . .
C107 C 0.8488(4) 0.2796(4) 0.1549(3) 0.090(4) Uani 1 1 d . . .
H107 H 0.8511 0.2559 0.1409 0.108 Uiso 1 1 calc R . .
C108 C 0.8919(3) 0.2887(4) 0.1681(2) 0.085(3) Uani 1 1 d . . .
H10I H 0.9016 0.2658 0.1805 0.101 Uiso 1 1 calc R . .
H10J H 0.9108 0.2935 0.1508 0.101 Uiso 1 1 calc R . .
C109 C 0.8887(3) 0.3249(4) 0.1880(2) 0.076(3) Uani 1 1 d . . .
H109 H 0.9160 0.3323 0.1955 0.091 Uiso 1 1 calc R . .
C110 C 0.8616(3) 0.3146(3) 0.21711(19) 0.055(2) Uani 1 1 d . . .
H11A H 0.8735 0.2923 0.2290 0.066 Uiso 1 1 calc R . .
H11B H 0.8598 0.3381 0.2310 0.066 Uiso 1 1 calc R . .
C111 C 0.8028(3) 0.3380(3) 0.1861(2) 0.070(3) Uani 1 1 d . . .
H11C H 0.7755 0.3315 0.1788 0.084 Uiso 1 1 calc R . .
H11D H 0.8007 0.3617 0.1999 0.084 Uiso 1 1 calc R . .
C112 C 0.8311(5) 0.3117(6) 0.1368(3) 0.119(6) Uani 1 1 d . . .
H11E H 0.8043 0.3038 0.1293 0.143 Uiso 1 1 calc R . .
H11F H 0.8481 0.3179 0.1185 0.143 Uiso 1 1 calc R . .
C113 C 0.8713(4) 0.3597(5) 0.1700(3) 0.111(5) Uani 1 1 d . . .
H11G H 0.8885 0.3659 0.1519 0.133 Uiso 1 1 calc R . .
H11H H 0.8703 0.3836 0.1835 0.133 Uiso 1 1 calc R . .
C114 C 0.8279(4) 0.3490(5) 0.1584(3) 0.094(4) Uani 1 1 d . . .
H114 H 0.8158 0.3720 0.1469 0.112 Uiso 1 1 calc R . .
C115 C 0.9016(3) 0.3745(3) 0.3328(2) 0.067(3) Uani 1 1 d . . .
C116 C 0.9424(3) 0.3825(3) 0.3147(3) 0.076(3) Uani 1 1 d U . .
C117 C 0.9430(4) 0.3604(4) 0.2824(3) 0.090(3) Uani 1 1 d U . .
H11I H 0.9204 0.3695 0.2693 0.107 Uiso 1 1 calc R . .
H11J H 0.9408 0.3312 0.2854 0.107 Uiso 1 1 calc R . .
C118 C 0.9847(4) 0.3714(4) 0.2662(3) 0.085(3) Uani 1 1 d U . .
H118 H 0.9872 0.3558 0.2464 0.102 Uiso 1 1 calc R . .
C119 C 1.0208(4) 0.3618(5) 0.2872(3) 0.098(4) Uani 1 1 d U . .
H11K H 1.0212 0.3330 0.2923 0.117 Uiso 1 1 calc R . .
H11L H 1.0460 0.3686 0.2764 0.117 Uiso 1 1 calc R . .
C120 C 1.0169(4) 0.3865(4) 0.3171(3) 0.089(3) Uani 1 1 d U . .
H120 H 1.0406 0.3808 0.3305 0.106 Uiso 1 1 calc R . .
C121 C 0.9786(3) 0.3754(3) 0.3360(3) 0.074(3) Uani 1 1 d U . .
H12A H 0.9797 0.3471 0.3425 0.089 Uiso 1 1 calc R . .
H12B H 0.9766 0.3923 0.3548 0.089 Uiso 1 1 calc R . .
C122 C 0.9425(4) 0.4282(3) 0.3073(4) 0.092(4) Uani 1 1 d U . .
H12C H 0.9172 0.4350 0.2965 0.111 Uiso 1 1 calc R . .
H12D H 0.9430 0.4431 0.3272 0.111 Uiso 1 1 calc R . .
C123 C 0.9835(4) 0.4141(5) 0.2585(3) 0.101(4) Uani 1 1 d U . .
H12E H 0.9617 0.4188 0.2434 0.121 Uiso 1 1 calc R . .
H12F H 1.0089 0.4216 0.2482 0.121 Uiso 1 1 calc R . .
C124 C 1.0172(5) 0.4309(5) 0.3094(4) 0.116(5) Uani 1 1 d U . .
H12G H 1.0419 0.4377 0.2979 0.139 Uiso 1 1 calc R . .
H12H H 1.0166 0.4467 0.3289 0.139 Uiso 1 1 calc R . .
C125 C 0.9770(4) 0.4420(4) 0.2874(3) 0.092(4) Uani 1 1 d U . .
H125 H 0.9755 0.4710 0.2818 0.110 Uiso 1 1 calc R . .
C126 C 0.9088(3) 0.3556(4) 0.4170(3) 0.076(3) Uani 1 1 d . . .
C127 C 0.9252(3) 0.3895(4) 0.4379(3) 0.092(4) Uani 1 1 d U . .
C128 C 0.9668(4) 0.3750(5) 0.4472(4) 0.110(5) Uani 1 1 d U . .
H12I H 0.9834 0.3718 0.4283 0.132 Uiso 1 1 calc R . .
H12J H 0.9646 0.3487 0.4575 0.132 Uiso 1 1 calc R . .
C129 C 0.9877(4) 0.4048(5) 0.4696(5) 0.121(5) Uani 1 1 d U . .
H129 H 1.0142 0.3946 0.4768 0.145 Uiso 1 1 calc R . .
C130 C 0.9624(5) 0.4173(6) 0.4960(5) 0.142(7) Uani 1 1 d U . .
H13A H 0.9763 0.4387 0.5075 0.170 Uiso 1 1 calc R . .
H13B H 0.9591 0.3944 0.5103 0.170 Uiso 1 1 calc R . .
C131 C 0.9219(4) 0.4321(5) 0.4866(4) 0.100(4) Uani 1 1 d U . .
H131 H 0.9054 0.4383 0.5054 0.120 Uiso 1 1 calc R . .
C132 C 0.9013(4) 0.4007(4) 0.4665(3) 0.088(3) Uani 1 1 d U . .
H13C H 0.8967 0.3764 0.4792 0.106 Uiso 1 1 calc R . .
H13D H 0.8750 0.4110 0.4598 0.106 Uiso 1 1 calc R . .
C133 C 0.9317(3) 0.4277(4) 0.4181(3) 0.086(3) Uani 1 1 d U . .
H13E H 0.9474 0.4208 0.3993 0.104 Uiso 1 1 calc R . .
H13F H 0.9055 0.4381 0.4112 0.104 Uiso 1 1 calc R . .
C134 C 0.9922(4) 0.4455(5) 0.4465(4) 0.119(5) Uani 1 1 d U . .
H13G H 1.0056 0.4672 0.4582 0.143 Uiso 1 1 calc R . .
H13H H 1.0089 0.4388 0.4282 0.143 Uiso 1 1 calc R . .
C135 C 0.9258(4) 0.4689(5) 0.4659(4) 0.103(4) Uani 1 1 d U . .
H13I H 0.9379 0.4910 0.4779 0.124 Uiso 1 1 calc R . .
H13J H 0.8990 0.4775 0.4588 0.124 Uiso 1 1 calc R . .
C136 C 0.9532(4) 0.4590(4) 0.4361(4) 0.101(4) Uani 1 1 d U . .
H136 H 0.9562 0.4835 0.4230 0.121 Uiso 1 1 calc R . .
C137 C 0.6707(4) 0.4271(3) 0.3675(3) 0.036(3) Uani 0.65 1 d PD A 1
C138 C 0.6744(4) 0.4710(3) 0.3782(3) 0.058(3) Uani 0.65 1 d PDU A 1
C139 C 0.7147(4) 0.4814(4) 0.3918(4) 0.075(4) Uani 0.65 1 d PDU A 1
H13K H 0.7199 0.4638 0.4099 0.090 Uiso 0.65 1 calc PR A 1
H13L H 0.7355 0.4760 0.3760 0.090 Uiso 0.65 1 calc PR A 1
C140 C 0.7178(4) 0.5245(4) 0.4021(4) 0.082(4) Uani 0.65 1 d PDU A 1
H140 H 0.7437 0.5303 0.4128 0.099 Uiso 0.65 1 calc PR A 1
C141 C 0.6811(5) 0.5353(4) 0.4227(4) 0.080(4) Uani 0.65 1 d PDU A 1
H14A H 0.6828 0.5198 0.4423 0.096 Uiso 0.65 1 calc PR A 1
H14B H 0.6829 0.5639 0.4283 0.096 Uiso 0.65 1 calc PR A 1
C142 C 0.6429(4) 0.5282(4) 0.4091(3) 0.077(4) Uani 0.65 1 d PDU A 1
H142 H 0.6205 0.5379 0.4225 0.092 Uiso 0.65 1 calc PR A 1
C143 C 0.6396(4) 0.4812(3) 0.4015(3) 0.059(3) Uani 0.65 1 d PDU A 1
H14C H 0.6424 0.4654 0.4208 0.070 Uiso 0.65 1 calc PR A 1
H14D H 0.6134 0.4750 0.3919 0.070 Uiso 0.65 1 calc PR A 1
C144 C 0.6710(7) 0.4969(4) 0.3491(4) 0.097(5) Uani 0.65 1 d PDU A 1
H14E H 0.6451 0.4916 0.3387 0.116 Uiso 0.65 1 calc PR A 1
H14F H 0.6926 0.4898 0.3343 0.116 Uiso 0.65 1 calc PR A 1
C145 C 0.7147(6) 0.5459(5) 0.3673(5) 0.108(5) Uani 0.65 1 d PDU A 1
H14G H 0.7262 0.5732 0.3682 0.129 Uiso 0.65 1 calc PR A 1
H14H H 0.7301 0.5302 0.3519 0.129 Uiso 0.65 1 calc PR A 1
C146 C 0.6465(6) 0.5503(4) 0.3810(4) 0.094(5) Uani 0.65 1 d PDU A 1
H14I H 0.6208 0.5464 0.3702 0.113 Uiso 0.65 1 calc PR A 1
H14J H 0.6469 0.5786 0.3877 0.113 Uiso 0.65 1 calc PR A 1
C147 C 0.6745(6) 0.5477(5) 0.3585(5) 0.101(5) Uani 0.65 1 d PDU A 1
H147 H 0.6694 0.5659 0.3405 0.121 Uiso 0.65 1 calc PR A 1
C148 C 0.5869(3) 0.3603(3) 0.3979(3) 0.047(3) Uani 0.65 1 d PD A 1
C149 C 0.5435(3) 0.3708(4) 0.3899(3) 0.069(3) Uani 0.65 1 d PDU A 1
C150 C 0.5194(4) 0.3361(5) 0.3775(5) 0.097(3) Uani 0.65 1 d PDU A 1
H15A H 0.5204 0.3142 0.3931 0.116 Uiso 0.65 1 calc PR A 1
H15B H 0.5324 0.3262 0.3583 0.116 Uiso 0.65 1 calc PR A 1
C151 C 0.4751(4) 0.3451(7) 0.3701(5) 0.124(4) Uani 0.65 1 d PDU A 1
H151 H 0.4601 0.3221 0.3610 0.149 Uiso 0.65 1 calc PR A 1
C152 C 0.4750(5) 0.3839(6) 0.3493(5) 0.121(4) Uani 0.65 1 d PDU A 1
H15C H 0.4873 0.3774 0.3289 0.145 Uiso 0.65 1 calc PR A 1
H15D H 0.4470 0.3918 0.3453 0.145 Uiso 0.65 1 calc PR A 1
C153 C 0.4953(4) 0.4166(6) 0.3622(4) 0.099(3) Uani 0.65 1 d PDU A 1
H153 H 0.4922 0.4403 0.3482 0.119 Uiso 0.65 1 calc PR A 1
C154 C 0.5416(3) 0.4070(4) 0.3663(3) 0.068(3) Uani 0.65 1 d PDU A 1
H15E H 0.5538 0.3995 0.3461 0.082 Uiso 0.65 1 calc PR A 1
H15F H 0.5560 0.4304 0.3748 0.082 Uiso 0.65 1 calc PR A 1
C155 C 0.5236(4) 0.3845(7) 0.4204(4) 0.112(4) Uani 0.65 1 d PDU A 1
H15G H 0.5376 0.4084 0.4286 0.134 Uiso 0.65 1 calc PR A 1
H15H H 0.5257 0.3630 0.4362 0.134 Uiso 0.65 1 calc PR A 1
C156 C 0.4607(6) 0.3578(8) 0.4055(6) 0.158(5) Uani 0.65 1 d PDU A 1
H15I H 0.4312 0.3573 0.4065 0.189 Uiso 0.65 1 calc PR A 1
H15J H 0.4710 0.3379 0.4205 0.189 Uiso 0.65 1 calc PR A 1
C157 C 0.4768(6) 0.4255(7) 0.3928(5) 0.133(5) Uani 0.65 1 d PDU A 1
H15K H 0.4921 0.4476 0.4024 0.160 Uiso 0.65 1 calc PR A 1
H15L H 0.4495 0.4355 0.3889 0.160 Uiso 0.65 1 calc PR A 1
C158 C 0.4743(5) 0.3956(8) 0.4139(6) 0.138(5) Uani 0.65 1 d PDU A 1
H158 H 0.4610 0.4050 0.4335 0.166 Uiso 0.65 1 calc PR A 1
C13G C 0.6195(8) 0.3798(7) 0.4273(5) 0.058(6) Uiso 0.35 1 d PD B 2
C13H C 0.6091(7) 0.4141(7) 0.4496(5) 0.109(4) Uiso 0.35 1 d PD B 2
C13I C 0.6129(10) 0.4554(7) 0.4356(6) 0.109(4) Uiso 0.35 1 d PD B 2
H13M H 0.5955 0.4570 0.4170 0.131 Uiso 0.35 1 calc PR B 2
H13N H 0.6408 0.4592 0.4285 0.131 Uiso 0.35 1 calc PR B 2
C14J C 0.6019(9) 0.4895(7) 0.4580(6) 0.109(4) Uiso 0.35 1 d PD B 2
H14K H 0.6058 0.5169 0.4493 0.131 Uiso 0.35 1 calc PR B 2
C14A C 0.6225(10) 0.4819(8) 0.4901(7) 0.109(4) Uiso 0.35 1 d PD B 2
H14L H 0.6516 0.4860 0.4875 0.131 Uiso 0.35 1 calc PR B 2
H14M H 0.6128 0.5023 0.5050 0.131 Uiso 0.35 1 calc PR B 2
C14B C 0.6164(8) 0.4439(8) 0.5034(6) 0.109(4) Uiso 0.35 1 d PD B 2
H14N H 0.6298 0.4424 0.5241 0.131 Uiso 0.35 1 calc PR B 2
C14C C 0.6329(9) 0.4096(9) 0.4810(6) 0.109(4) Uiso 0.35 1 d PD B 2
H14O H 0.6619 0.4130 0.4773 0.131 Uiso 0.35 1 calc PR B 2
H14P H 0.6283 0.3829 0.4903 0.131 Uiso 0.35 1 calc PR B 2
C14D C 0.5639(7) 0.4088(9) 0.4554(7) 0.109(4) Uiso 0.35 1 d PD B 2
H14Q H 0.5585 0.3815 0.4633 0.131 Uiso 0.35 1 calc PR B 2
H14R H 0.5491 0.4124 0.4356 0.131 Uiso 0.35 1 calc PR B 2
C14E C 0.5546(8) 0.4758(9) 0.4620(8) 0.109(4) Uiso 0.35 1 d PD B 2
H14S H 0.5391 0.4990 0.4697 0.131 Uiso 0.35 1 calc PR B 2
H14T H 0.5439 0.4686 0.4413 0.131 Uiso 0.35 1 calc PR B 2
C14F C 0.5733(8) 0.4377(10) 0.5069(6) 0.109(4) Uiso 0.35 1 d PD B 2
H14U H 0.5693 0.4099 0.5141 0.131 Uiso 0.35 1 calc PR B 2
H14V H 0.5641 0.4554 0.5240 0.131 Uiso 0.35 1 calc PR B 2
C14G C 0.5484(8) 0.4437(9) 0.4823(7) 0.109(4) Uiso 0.35 1 d PD B 2
H14W H 0.5196 0.4404 0.4881 0.131 Uiso 0.35 1 calc PR B 2
C14H C 0.6341(6) 0.4116(7) 0.3480(5) 0.050(5) Uiso 0.35 1 d PD B 2
C14I C 0.5925(6) 0.4280(6) 0.3387(5) 0.075(2) Uiso 0.35 1 d PD B 2
C15J C 0.5561(6) 0.4184(8) 0.3586(6) 0.075(2) Uiso 0.35 1 d PD B 2
H15M H 0.5614 0.4272 0.3803 0.090 Uiso 0.35 1 calc PR B 2
H15N H 0.5523 0.3890 0.3590 0.090 Uiso 0.35 1 calc PR B 2
C15A C 0.5168(6) 0.4382(7) 0.3473(5) 0.075(2) Uiso 0.35 1 d PD B 2
H15O H 0.4927 0.4315 0.3600 0.090 Uiso 0.35 1 calc PR B 2
C15B C 0.5128(6) 0.4291(8) 0.3114(5) 0.075(2) Uiso 0.35 1 d PD B 2
H15P H 0.5068 0.4002 0.3090 0.090 Uiso 0.35 1 calc PR B 2
H15Q H 0.4893 0.4439 0.3035 0.090 Uiso 0.35 1 calc PR B 2
C15C C 0.5457(6) 0.4382(7) 0.2922(5) 0.075(2) Uiso 0.35 1 d PD B 2
H15R H 0.5397 0.4320 0.2698 0.090 Uiso 0.35 1 calc PR B 2
C15D C 0.5852(7) 0.4157(7) 0.3037(5) 0.075(2) Uiso 0.35 1 d PD B 2
H15S H 0.5817 0.3864 0.3020 0.090 Uiso 0.35 1 calc PR B 2
H15T H 0.6083 0.4236 0.2907 0.090 Uiso 0.35 1 calc PR B 2
C15E C 0.5976(7) 0.4733(6) 0.3429(6) 0.075(2) Uiso 0.35 1 d PD B 2
H15U H 0.6230 0.4822 0.3333 0.090 Uiso 0.35 1 calc PR B 2
H15V H 0.5983 0.4800 0.3653 0.090 Uiso 0.35 1 calc PR B 2
C15F C 0.5303(7) 0.4857(7) 0.3485(6) 0.075(2) Uiso 0.35 1 d PD B 2
H15W H 0.5061 0.5025 0.3464 0.090 Uiso 0.35 1 calc PR B 2
H15X H 0.5422 0.4913 0.3692 0.090 Uiso 0.35 1 calc PR B 2
C15G C 0.5560(11) 0.4803(7) 0.2962(6) 0.075(2) Uiso 0.35 1 d PD B 2
H15Y H 0.5823 0.4845 0.2862 0.090 Uiso 0.35 1 calc PR B 2
H15Z H 0.5363 0.4961 0.2841 0.090 Uiso 0.35 1 calc PR B 2
C15H C 0.5579(7) 0.4968(7) 0.3252(5) 0.075(2) Uiso 0.35 1 d PD B 2
H0AA H 0.5617 0.5264 0.3243 0.090 Uiso 0.35 1 calc PR B 2
C159 C 0.8555(2) 0.0920(2) 0.3305(2) 0.049(2) Uani 1 1 d . . .
C160 C 0.8888(3) 0.0723(3) 0.3091(3) 0.070(3) Uani 1 1 d U . .
C161 C 0.9023(4) 0.1006(4) 0.2810(3) 0.086(3) Uani 1 1 d U . .
H16C H 0.8793 0.1069 0.2675 0.104 Uiso 1 1 calc R . .
H16D H 0.9136 0.1259 0.2891 0.104 Uiso 1 1 calc R . .
C162 C 0.9326(5) 0.0785(5) 0.2636(4) 0.118(5) Uani 1 1 d U . .
H162 H 0.9414 0.0952 0.2456 0.142 Uiso 1 1 calc R . .
C163 C 0.9162(7) 0.0403(6) 0.2513(5) 0.159(8) Uani 1 1 d U . .
H16E H 0.9379 0.0262 0.2401 0.191 Uiso 1 1 calc R . .
H16F H 0.8953 0.0468 0.2358 0.191 Uiso 1 1 calc R . .
C164 C 0.8986(6) 0.0119(5) 0.2747(4) 0.129(6) Uani 1 1 d U . .
H164 H 0.8859 -0.0124 0.2655 0.154 Uiso 1 1 calc R . .
C165 C 0.8733(5) 0.0348(4) 0.2953(4) 0.104(4) Uani 1 1 d U . .
H16G H 0.8653 0.0170 0.3127 0.124 Uiso 1 1 calc R . .
H16H H 0.8486 0.0415 0.2836 0.124 Uiso 1 1 calc R . .
C166 C 0.9252(3) 0.0618(4) 0.3293(4) 0.095(4) Uani 1 1 d U . .
H16I H 0.9367 0.0866 0.3383 0.114 Uiso 1 1 calc R . .
H16J H 0.9166 0.0445 0.3468 0.114 Uiso 1 1 calc R . .
C167 C 0.9676(4) 0.0682(5) 0.2820(4) 0.110(5) Uani 1 1 d U . .
H16K H 0.9800 0.0930 0.2900 0.132 Uiso 1 1 calc R . .
H16L H 0.9874 0.0547 0.2684 0.132 Uiso 1 1 calc R . .
C168 C 0.9399(5) 0.0027(5) 0.2975(5) 0.124(6) Uani 1 1 d U . .
H16M H 0.9322 -0.0150 0.3150 0.149 Uiso 1 1 calc R . .
H16N H 0.9604 -0.0113 0.2850 0.149 Uiso 1 1 calc R . .
C169 C 0.9569(4) 0.0403(4) 0.3100(4) 0.106(5) Uani 1 1 d U . .
H169 H 0.9811 0.0347 0.3229 0.127 Uiso 1 1 calc R . .
C170 C 0.8737(2) 0.0953(2) 0.41626(17) 0.0415(17) Uani 1 1 d . . .
C171 C 0.8812(2) 0.0553(2) 0.43384(19) 0.0448(17) Uani 1 1 d . . .
C172 C 0.8731(3) 0.0185(2) 0.41301(18) 0.0473(18) Uani 1 1 d . . .
H17C H 0.8446 0.0179 0.4070 0.057 Uiso 1 1 calc R . .
H17D H 0.8893 0.0204 0.3938 0.057 Uiso 1 1 calc R . .
C173 C 0.8838(3) -0.0205(3) 0.4305(2) 0.058(2) Uani 1 1 d . . .
H173 H 0.8781 -0.0441 0.4170 0.070 Uiso 1 1 calc R . .
C174 C 0.8576(3) -0.0226(2) 0.4608(2) 0.059(2) Uani 1 1 d . . .
H17E H 0.8290 -0.0224 0.4551 0.071 Uiso 1 1 calc R . .
H17F H 0.8634 -0.0476 0.4722 0.071 Uiso 1 1 calc R . .
C175 C 0.8667(3) 0.0125(3) 0.48105(19) 0.054(2) Uani 1 1 d . . .
H175 H 0.8504 0.0104 0.5005 0.065 Uiso 1 1 calc R . .
C176 C 0.8568(3) 0.0523(2) 0.46468(19) 0.0514(19) Uani 1 1 d . . .
H17G H 0.8636 0.0749 0.4785 0.062 Uiso 1 1 calc R . .
H17H H 0.8279 0.0535 0.4600 0.062 Uiso 1 1 calc R . .
C177 C 0.9257(2) 0.0547(3) 0.4424(2) 0.058(2) Uani 1 1 d . . .
H17I H 0.9322 0.0784 0.4552 0.069 Uiso 1 1 calc R . .
H17J H 0.9420 0.0558 0.4231 0.069 Uiso 1 1 calc R . .
C178 C 0.9271(3) -0.0200(3) 0.4395(3) 0.076(3) Uani 1 1 d . . .
H17K H 0.9438 -0.0179 0.4205 0.091 Uiso 1 1 calc R . .
H17L H 0.9340 -0.0452 0.4503 0.091 Uiso 1 1 calc R . .
C179 C 0.9112(3) 0.0139(3) 0.4900(2) 0.069(3) Uani 1 1 d . . .
H17M H 0.9165 0.0378 0.5030 0.083 Uiso 1 1 calc R . .
H17N H 0.9183 -0.0101 0.5023 0.083 Uiso 1 1 calc R . .
C180 C 0.9356(3) 0.0155(3) 0.4611(3) 0.075(3) Uani 1 1 d . . .
H180 H 0.9646 0.0155 0.4668 0.090 Uiso 1 1 calc R . .
C201 C 0.7744(11) 0.4399(11) 0.4942(8) 0.119(10) Uiso 0.50 1 d P C 2
H201 H 0.7618 0.4179 0.4818 0.143 Uiso 0.50 1 calc PR C 2
C20A C 0.7832(3) 0.4649(3) 0.5094(2) 0.113(9) Uiso 0.50 1 d PD C 1
H20A H 0.7860 0.4877 0.5243 0.135 Uiso 0.50 1 calc PR C 1
Cl1A Cl 0.7407(3) 0.4577(3) 0.5267(4) 0.143(4) Uani 0.50 1 d P C 2
Cl1B Cl 0.7323(3) 0.4511(2) 0.5013(4) 0.136(4) Uani 0.50 1 d PD C 1
Cl2 Cl 0.79637(18) 0.47696(12) 0.46973(11) 0.1361(17) Uani 1 1 d D . .
Cl3 Cl 0.81176(13) 0.42136(15) 0.51996(10) 0.1162(12) Uani 1 1 d D . .
C202 C 0.5255(6) 0.2923(6) 0.2553(4) 0.121(5) Uiso 1 1 d . . .
H202 H 0.5032 0.2922 0.2397 0.146 Uiso 1 1 calc R . .
Cl4 Cl 0.50883(13) 0.31083(17) 0.28809(10) 0.1262(14) Uani 1 1 d . . .
Cl5 Cl 0.56762(13) 0.31753(19) 0.23866(9) 0.1353(17) Uani 1 1 d . . .
Cl6 Cl 0.54445(12) 0.24241(16) 0.25926(9) 0.1240(15) Uani 1 1 d . . .
C203 C 0.7052(5) 0.0215(5) 0.4971(4) 0.111(4) Uiso 1 1 d . . .
H203 H 0.7036 -0.0014 0.5121 0.133 Uiso 1 1 calc R . .
Cl7 Cl 0.68129(14) 0.06267(12) 0.51299(8) 0.1072(11) Uani 1 1 d . . .
Cl8 Cl 0.75476(14) 0.03362(16) 0.49067(15) 0.1445(19) Uani 1 1 d . . .
Cl9 Cl 0.68112(15) 0.00752(11) 0.46068(9) 0.1135(12) Uani 1 1 d . . .
C204 C 0.9463(5) 0.2195(3) 0.2626(3) 0.17(2) Uiso 0.35 1 d PD D 2
H204 H 0.9220 0.2233 0.2757 0.202 Uiso 0.35 1 calc PR D 2
C20D C 0.9826(13) 0.2175(12) 0.2481(10) 0.177(14) Uiso 0.65 1 d P D 1
H20D H 1.0078 0.2144 0.2357 0.212 Uiso 0.65 1 calc PR D 1
Cl10 Cl 0.9326(2) 0.1914(2) 0.23025(13) 0.1560(19) Uani 1 1 d D . .
Cl11 Cl 0.95804(18) 0.2654(3) 0.2460(3) 0.252(5) Uani 1 1 d D . .
Cl12 Cl 0.98248(16) 0.1969(3) 0.28571(12) 0.189(3) Uani 1 1 d D . .
C205 C 0.6320(5) 0.1846(5) 0.5419(4) 0.069(4) Uiso 0.75 1 d P E 1
H205 H 0.6552 0.2032 0.5402 0.082 Uiso 0.75 1 calc PR E 1
Cl13 Cl 0.60562(19) 0.17896(19) 0.50445(15) 0.1228(17) Uani 0.75 1 d P E 1
Cl14 Cl 0.58996(15) 0.20628(16) 0.56715(12) 0.1046(14) Uani 0.75 1 d P E 1
Cl15 Cl 0.64505(16) 0.14163(16) 0.55552(17) 0.1162(16) Uani 0.75 1 d P E 1
Cl1C Cl 0.6429(6) 0.1687(9) 0.5378(6) 0.144(3) Uiso 0.25 1 d PD F 2
Cl1D Cl 0.5694(6) 0.1772(7) 0.5743(5) 0.144(3) Uiso 0.25 1 d PD F 2
Cl1E Cl 0.6045(7) 0.1024(5) 0.5646(5) 0.144(3) Uiso 0.25 1 d PD F 2
C206 C 0.8708(4) 0.2929(3) 0.5424(3) 0.085(4) Uani 1 1 d . G 1
H206 H 0.8458 0.2766 0.5430 0.103 Uiso 1 1 calc R G 1
Cl18 Cl 0.91011(10) 0.27051(14) 0.56731(9) 0.1140(13) Uani 1 1 d . G 1
Cl16 Cl 0.89464(12) 0.29156(13) 0.50216(9) 0.0817(10) Uani 0.75 1 d P G 1
Cl17 Cl 0.86253(16) 0.33774(15) 0.55323(14) 0.1039(14) Uani 0.75 1 d P G 1
Cl1F Cl 0.8889(4) 0.3160(5) 0.5146(3) 0.088(3) Uiso 0.25 1 d P H 2
Cl1G Cl 0.8514(4) 0.3461(4) 0.5718(4) 0.087(3) Uiso 0.25 1 d P I 2
C207 C 0.5717(3) 0.1005(4) 0.2652(3) 0.082(3) Uani 1 1 d . . .
H207 H 0.5847 0.1009 0.2861 0.099 Uiso 1 1 calc R . .
Cl19 Cl 0.56098(15) 0.15047(12) 0.25378(8) 0.1147(12) Uani 1 1 d . . .
Cl20 Cl 0.60465(11) 0.08033(13) 0.23861(9) 0.1094(11) Uani 1 1 d . . .
Cl21 Cl 0.52867(11) 0.07296(16) 0.26736(11) 0.1210(13) Uani 1 1 d . . .
C208 C 0.7007(4) 0.0891(3) 0.2862(2) 0.072(3) Uani 1 1 d . . .
H208 H 0.6749 0.0855 0.2976 0.086 Uiso 1 1 calc R . .
Cl22 Cl 0.70714(11) 0.04759(9) 0.26185(8) 0.0930(9) Uani 1 1 d . . .
Cl23 Cl 0.69748(13) 0.13347(10) 0.26506(11) 0.1164(12) Uani 1 1 d . . .
Cl24 Cl 0.73857(10) 0.09162(9) 0.31380(7) 0.0904(9) Uani 1 1 d . . .
C209 C 0.5420(4) 0.0989(4) 0.4559(3) 0.097(4) Uani 1 1 d . . .
H209 H 0.5524 0.1131 0.4371 0.116 Uiso 1 1 calc R . .
Cl25 Cl 0.50443(15) 0.06316(12) 0.44325(13) 0.1329(17) Uani 1 1 d . . .
Cl26 Cl 0.52184(11) 0.13334(10) 0.48034(10) 0.1036(10) Uani 1 1 d . . .
Cl27 Cl 0.58243(17) 0.07231(15) 0.47364(10) 0.141(2) Uani 1 1 d . . .
C210 C 0.8060(3) 0.1353(4) 0.2060(3) 0.079(3) Uani 1 1 d . . .
H210 H 0.7891 0.1599 0.2055 0.095 Uiso 1 1 calc R . .
Cl28 Cl 0.78837(14) 0.10217(12) 0.17844(9) 0.1140(12) Uani 1 1 d . . .
Cl29 Cl 0.80144(13) 0.11270(14) 0.24417(10) 0.1139(11) Uani 1 1 d . . .
Cl30 Cl 0.85525(11) 0.14875(14) 0.19967(13) 0.1257(14) Uani 1 1 d . . .
C211 C 0.7654(4) 0.3958(4) 0.2710(3) 0.067(3) Uiso 0.75 1 d P J 1
H211 H 0.7579 0.3728 0.2574 0.080 Uiso 0.75 1 calc PR J 1
Cl31 Cl 0.7693(2) 0.43771(14) 0.24679(14) 0.1236(19) Uani 0.75 1 d P J 1
Cl32 Cl 0.72472(17) 0.40457(19) 0.29615(14) 0.1189(16) Uani 0.75 1 d P J 1
Cl33 Cl 0.81218(15) 0.38519(15) 0.28662(12) 0.1385(17) Uani 1 1 d D . .
C21A C 0.7986(14) 0.4284(8) 0.3063(9) 0.078(11) Uiso 0.25 1 d PD J 2
H21A H 0.8212 0.4371 0.3201 0.094 Uiso 0.25 1 calc PR J 2
Cl3A Cl 0.7886(5) 0.4618(5) 0.2832(4) 0.106(4) Uiso 0.25 1 d P J 2
Cl3B Cl 0.7616(4) 0.4049(4) 0.3291(3) 0.101(4) Uiso 0.25 1 d PD J 2
C212 C 0.8498(8) 0.4897(7) 0.3466(6) 0.078(6) Uiso 0.50 1 d P K 1
H212 H 0.8596 0.4615 0.3455 0.094 Uiso 0.50 1 calc PR K 1
Cl34 Cl 0.8911(2) 0.5209(2) 0.3409(3) 0.118(3) Uani 0.50 1 d P K 1
Cl36 Cl 0.8130(3) 0.49491(18) 0.3187(2) 0.114(2) Uani 0.50 1 d P K 1
Cl35 Cl 0.82957(19) 0.49637(18) 0.38259(17) 0.162(2) Uani 1 1 d . . .
C21B C 0.8720(15) 0.4876(14) 0.3568(11) 0.149(14) Uiso 0.50 1 d P K 2
H21B H 0.8797 0.4589 0.3548 0.179 Uiso 0.50 1 calc PR K 2
Cl3D Cl 0.9123(6) 0.5210(4) 0.3771(4) 0.197(6) Uani 0.50 1 d P K 2
Cl3F Cl 0.8711(7) 0.5130(6) 0.3222(5) 0.254(11) Uani 0.50 1 d P K 2
C213 C 1.0070(5) 0.2951(5) 0.3938(4) 0.083(4) Uiso 0.75 1 d P . .
H213 H 0.9826 0.3122 0.3920 0.100 Uiso 0.75 1 calc PR . .
Cl37 Cl 1.05288(13) 0.32698(16) 0.39815(11) 0.0991(13) Uani 0.75 1 d P . .
Cl38 Cl 1.00288(15) 0.2643(2) 0.42335(14) 0.1206(16) Uani 0.75 1 d P . .
Cl39 Cl 1.01603(17) 0.2684(2) 0.35721(13) 0.125(2) Uani 0.75 1 d P . .
C214 C 0.6037(5) 0.4462(5) 0.2884(4) 0.070(4) Uiso 0.65 1 d P L 1
H214 H 0.6185 0.4390 0.3078 0.084 Uiso 0.65 1 calc PR L 1
Cl40 Cl 0.63697(14) 0.47077(14) 0.26443(12) 0.0863(13) Uani 0.65 1 d P L 1
Cl41 Cl 0.5848(2) 0.4021(2) 0.27294(12) 0.122(2) Uani 0.65 1 d P L 1
Cl42 Cl 0.5647(2) 0.4793(3) 0.2996(2) 0.164(5) Uani 0.65 1 d P L 1
C215 C 0.5840(5) 0.2892(5) 0.4643(4) 0.078(4) Uiso 0.75 1 d P M 1
H215 H 0.5779 0.3160 0.4551 0.094 Uiso 0.75 1 calc PR M 1
Cl43 Cl 0.63495(13) 0.28457(14) 0.47175(13) 0.1023(14) Uani 0.75 1 d P M 1
Cl44 Cl 0.5734(2) 0.2512(3) 0.43744(19) 0.181(4) Uani 0.75 1 d P M 1
Cl45 Cl 0.5576(2) 0.2827(2) 0.49901(16) 0.142(2) Uani 0.75 1 d P M 1
C21E C 0.6046(10) 0.2520(10) 0.4820(8) 0.052(8) Uiso 0.25 1 d P N 2
H21E H 0.6297 0.2455 0.4935 0.062 Uiso 0.25 1 calc PR N 2
Cl4C Cl 0.6121(4) 0.2993(3) 0.4640(3) 0.070(2) Uiso 0.25 1 d P N 2
Cl4D Cl 0.5960(3) 0.2131(3) 0.4564(2) 0.061(2) Uiso 0.25 1 d P N 2
Cl4E Cl 0.5654(3) 0.2521(3) 0.5097(2) 0.061(2) Uiso 0.25 1 d P N 2
C216 C 0.5986(6) 0.4240(6) 0.4825(5) 0.085(5) Uiso 0.65 1 d P O 1
H216 H 0.5991 0.4106 0.4617 0.102 Uiso 0.65 1 calc PR O 1
Cl46 Cl 0.5826(2) 0.3897(2) 0.51097(13) 0.120(2) Uani 0.65 1 d P O 1
Cl47 Cl 0.5710(3) 0.4658(2) 0.4800(2) 0.163(4) Uani 0.65 1 d P O 1
Cl48 Cl 0.6507(2) 0.4373(2) 0.49420(12) 0.1102(18) Uani 0.65 1 d P O 1
C217 C 0.5024(10) 0.3397(10) 0.4073(7) 0.076(8) Uiso 0.35 1 d P P 2
H217 H 0.5305 0.3497 0.4087 0.091 Uiso 0.35 1 calc PR P 2
Cl49 Cl 0.4912(4) 0.3256(4) 0.3692(3) 0.109(3) Uiso 0.35 1 d P P 2
Cl50 Cl 0.4950(3) 0.3033(4) 0.4332(3) 0.110(3) Uiso 0.35 1 d P P 2
Cl51 Cl 0.4671(4) 0.3803(3) 0.4162(3) 0.093(3) Uiso 0.35 1 d P P 2
C218 C 0.7863(3) -0.0095(3) 0.3540(2) 0.063(2) Uani 1 1 d . . .
H218 H 0.7995 0.0172 0.3525 0.075 Uiso 1 1 calc R . .
Cl52 Cl 0.82460(9) -0.04769(8) 0.35388(7) 0.0788(7) Uani 1 1 d . . .
Cl53 Cl 0.75925(8) -0.01152(7) 0.38882(6) 0.0729(7) Uani 1 1 d . . .
Cl54 Cl 0.75486(10) -0.01565(7) 0.32186(7) 0.0811(8) Uani 1 1 d . . .
C219 C 0.9905(4) 0.1257(7) 0.3948(4) 0.139(8) Uani 1 1 d . . .
H219 H 0.9618 0.1174 0.3953 0.167 Uiso 1 1 calc R . .
Cl55 Cl 1.01964(15) 0.08805(18) 0.37192(14) 0.1442(18) Uani 1 1 d . . .
Cl56 Cl 1.01000(12) 0.12052(16) 0.43078(12) 0.1335(16) Uani 1 1 d . . .
Cl57 Cl 0.99428(12) 0.17000(14) 0.37628(15) 0.1387(18) Uani 1 1 d . . .
C220 C 0.9134(4) 0.1909(4) 0.4521(3) 0.073(4) Uiso 0.75 1 d P Q 1
H220 H 0.9224 0.1692 0.4378 0.088 Uiso 0.75 1 calc PR Q 1
Cl58 Cl 0.95349(13) 0.20573(16) 0.47528(12) 0.1007(13) Uani 0.75 1 d P Q 1
Cl60 Cl 0.89623(14) 0.23228(12) 0.42943(10) 0.0920(12) Uani 0.75 1 d P Q 1
Cl59 Cl 0.87549(11) 0.17381(10) 0.47435(8) 0.0975(9) Uani 1 1 d . . .
C22J C 0.8923(9) 0.2227(9) 0.4804(7) 0.044(7) Uiso 0.25 1 d P Q 2
H22J H 0.8737 0.2337 0.4965 0.052 Uiso 0.25 1 calc PR Q 2
Cl5H Cl 0.9387(4) 0.2276(4) 0.4967(3) 0.089(3) Uiso 0.25 1 d P Q 2
Cl6J Cl 0.8884(5) 0.2565(6) 0.4491(4) 0.118(5) Uiso 0.25 1 d P Q 2
C221 C 0.6535(6) 0.4006(6) 0.2030(5) 0.067(5) Uiso 0.50 1 d P R 1
H221 H 0.6427 0.4137 0.2221 0.080 Uiso 0.50 1 calc PR R 1
Cl61 Cl 0.6702(3) 0.43407(17) 0.17600(16) 0.109(2) Uani 0.50 1 d P R 1
Cl62 Cl 0.6169(2) 0.3696(4) 0.1833(2) 0.139(3) Uani 0.50 1 d P R 1
Cl63 Cl 0.69468(17) 0.36793(15) 0.21098(12) 0.0859(13) Uani 0.50 1 d P R 1
C22A C 0.69468(17) 0.36793(15) 0.21098(12) 0.0859(13) Uani 0.50 1 d P S 2
H22A H 0.7111 0.3431 0.2123 0.103 Uiso 0.50 1 calc PR S 2
Cl6A Cl 0.6520(6) 0.3637(4) 0.1979(6) 0.236(10) Uani 0.50 1 d P S 2
Cl6B Cl 0.6887(7) 0.3996(5) 0.2495(5) 0.237(9) Uani 0.50 1 d P S 2
Cl6C Cl 0.7203(7) 0.4168(5) 0.1887(5) 0.249(10) Uani 0.50 1 d P S 2
C20B C 0.5966(5) 0.1489(5) 0.5477(4) 0.144(3) Uiso 1 1 d D F 2
H20B H 0.5804 0.1454 0.5283 0.173 Uiso 1 1 calc R F 2

loop_
_atom_site_aniso_label
_atom_site_aniso_U_11
_atom_site_aniso_U_22
_atom_site_aniso_U_33
_atom_site_aniso_U_23
_atom_site_aniso_U_13
_atom_site_aniso_U_12
O1 0.049(3) 0.050(4) 0.094(5) -0.018(3) 0.022(3) -0.012(3)
O2 0.050(3) 0.047(3) 0.066(3) 0.000(3) -0.012(3) -0.008(3)
O3 0.059(4) 0.049(3) 0.063(4) -0.015(3) -0.013(3) -0.005(3)
O4 0.046(3) 0.072(4) 0.057(4) 0.019(3) -0.008(3) -0.022(3)
O5 0.040(3) 0.054(3) 0.070(4) -0.021(3) -0.008(3) 0.012(3)
O6 0.051(3) 0.037(3) 0.084(4) 0.011(3) 0.003(3) 0.011(3)
O7 0.066(4) 0.039(3) 0.077(4) 0.009(3) 0.008(3) 0.002(3)
O8 0.047(4) 0.127(7) 0.156(8) -0.061(7) -0.038(5) 0.037(5)
O11 0.076(4) 0.040(3) 0.081(4) -0.008(3) 0.025(4) 0.002(3)
O12 0.039(3) 0.047(3) 0.062(3) 0.007(3) -0.010(2) -0.003(2)
N1 0.049(4) 0.035(3) 0.042(3) 0.002(3) -0.004(3) 0.002(3)
N2 0.041(3) 0.041(3) 0.048(3) -0.008(3) 0.010(3) 0.000(3)
N3 0.040(3) 0.038(3) 0.064(4) 0.004(3) -0.003(3) -0.001(3)
N4 0.031(3) 0.028(3) 0.056(4) -0.004(3) -0.004(3) 0.000(2)
N5 0.031(3) 0.043(3) 0.053(4) 0.000(3) 0.002(3) 0.006(3)
N6 0.045(4) 0.036(3) 0.044(3) -0.006(3) 0.003(3) 0.008(3)
N7 0.054(4) 0.057(4) 0.064(4) 0.000(4) -0.005(3) -0.012(4)
N8 0.028(3) 0.064(4) 0.068(4) 0.002(4) -0.003(3) 0.009(3)
N9 0.028(4) 0.012(4) 0.037(4) -0.002(3) -0.005(3) 0.002(3)
N10 0.036(5) 0.018(4) 0.042(5) 0.002(3) 0.002(4) -0.004(3)
N11 0.035(3) 0.033(3) 0.062(4) 0.009(3) 0.004(3) 0.004(2)
N12 0.039(3) 0.033(3) 0.053(4) 0.003(3) -0.009(3) -0.001(3)
C1 0.009(3) 0.045(4) 0.051(4) -0.008(3) -0.006(3) 0.009(3)
C2 0.029(3) 0.033(4) 0.042(4) -0.008(3) 0.000(3) -0.002(3)
C3 0.024(3) 0.040(4) 0.047(4) -0.006(3) 0.006(3) 0.001(3)
C4 0.018(3) 0.045(4) 0.051(4) -0.011(3) -0.008(3) 0.001(3)
C5 0.028(3) 0.027(3) 0.053(4) -0.011(3) 0.000(3) 0.004(3)
C6 0.026(3) 0.035(4) 0.052(4) -0.006(3) 0.000(3) -0.002(3)
C7 0.021(3) 0.042(4) 0.057(4) -0.001(3) -0.008(3) 0.010(3)
C8 0.022(3) 0.034(4) 0.060(4) -0.003(3) -0.004(3) 0.000(3)
C9 0.031(4) 0.031(4) 0.072(5) -0.004(3) 0.002(3) -0.005(3)
C10 0.035(4) 0.026(3) 0.051(4) 0.001(3) -0.007(3) -0.002(3)
C11 0.023(3) 0.033(4) 0.043(4) -0.002(3) -0.002(3) -0.002(3)
C12 0.032(4) 0.025(3) 0.050(4) -0.005(3) -0.002(3) 0.007(3)
C13 0.034(4) 0.022(3) 0.052(4) 0.006(3) -0.008(3) 0.002(3)
C14 0.043(4) 0.030(4) 0.039(4) -0.003(3) 0.005(3) 0.000(3)
C15 0.035(4) 0.031(4) 0.049(4) -0.001(3) -0.011(3) 0.010(3)
C16 0.033(4) 0.026(3) 0.052(4) -0.005(3) -0.013(3) -0.004(3)
C17 0.037(4) 0.030(4) 0.057(5) -0.009(3) -0.003(3) 0.000(3)
C18 0.047(4) 0.029(4) 0.059(5) 0.000(3) 0.007(4) 0.006(3)
C19 0.036(4) 0.042(4) 0.044(4) 0.006(3) -0.001(3) -0.003(3)
C20 0.032(4) 0.035(4) 0.052(4) -0.001(3) -0.002(3) 0.005(3)
C21 0.044(4) 0.023(3) 0.054(4) -0.003(3) -0.004(3) 0.008(3)
C22 0.024(3) 0.034(4) 0.066(5) 0.010(4) 0.000(3) 0.004(3)
C23 0.035(4) 0.017(3) 0.067(5) 0.005(3) -0.019(3) 0.000(3)
C24 0.046(4) 0.037(4) 0.044(4) 0.003(3) -0.001(3) -0.003(3)
C25 0.044(4) 0.028(3) 0.046(4) -0.003(3) 0.001(3) 0.008(3)
C26 0.040(4) 0.043(4) 0.053(4) -0.014(3) 0.002(3) 0.001(3)
C27 0.039(4) 0.040(4) 0.063(5) 0.007(4) -0.003(4) -0.009(3)
C28 0.040(4) 0.037(4) 0.047(4) -0.003(3) 0.006(3) -0.010(3)
C29 0.032(4) 0.063(5) 0.050(4) 0.013(4) -0.002(3) -0.009(3)
C30 0.030(4) 0.036(4) 0.054(4) 0.013(3) -0.001(3) -0.001(3)
C31 0.032(4) 0.030(4) 0.058(4) -0.007(3) -0.001(3) -0.007(3)
C32 0.038(4) 0.025(3) 0.044(4) 0.001(3) -0.005(3) 0.007(3)
C33 0.046(4) 0.035(4) 0.046(4) 0.003(3) 0.004(3) -0.009(3)
C34 0.051(4) 0.051(5) 0.036(4) -0.011(3) 0.003(3) -0.008(4)
C35 0.028(4) 0.058(5) 0.076(6) 0.027(4) 0.005(4) 0.006(3)
C36 0.039(4) 0.039(4) 0.047(4) -0.001(3) -0.006(3) 0.014(3)
C37 0.057(5) 0.038(4) 0.058(5) -0.009(4) -0.009(4) 0.005(3)
C38 0.055(5) 0.041(4) 0.046(4) 0.000(3) -0.001(4) 0.007(3)
C39 0.035(4) 0.045(4) 0.057(5) -0.002(4) -0.005(3) -0.002(3)
C40 0.031(4) 0.035(4) 0.049(4) 0.001(3) 0.002(3) -0.009(3)
C41 0.045(4) 0.042(4) 0.049(4) 0.002(3) 0.000(3) 0.009(3)
C42 0.053(5) 0.049(5) 0.049(4) -0.009(4) 0.009(4) 0.000(4)
C43 0.044(4) 0.045(4) 0.074(6) -0.004(4) -0.003(4) -0.009(3)
C44 0.046(5) 0.063(5) 0.070(6) 0.015(4) -0.011(4) -0.021(4)
C47 0.031(4) 0.033(4) 0.076(5) 0.004(4) -0.007(4) 0.007(3)
C48 0.045(4) 0.023(3) 0.070(5) 0.003(3) -0.011(4) -0.003(3)
C49 0.035(4) 0.042(4) 0.069(5) -0.001(4) 0.006(4) 0.001(3)
C50 0.041(4) 0.045(4) 0.048(4) -0.002(3) 0.008(3) 0.004(3)
C51 0.057(5) 0.047(4) 0.048(4) -0.002(4) -0.008(4) 0.021(4)
C52 0.064(6) 0.061(5) 0.060(5) -0.006(4) 0.004(4) 0.011(4)
C53 0.099(8) 0.060(6) 0.074(6) -0.004(5) 0.008(6) 0.016(5)
C54 0.068(6) 0.069(6) 0.049(5) 0.000(4) -0.003(4) 0.014(5)
C55 0.047(5) 0.046(4) 0.066(5) 0.010(4) -0.009(4) 0.005(3)
C56 0.042(5) 0.069(6) 0.081(6) 0.016(5) 0.006(4) -0.002(4)
C57 0.061(6) 0.090(7) 0.059(5) -0.006(5) 0.007(4) 0.029(5)
C58 0.075(7) 0.090(8) 0.067(6) 0.001(5) 0.000(5) 0.010(6)
C59 0.062(6) 0.079(7) 0.061(5) 0.015(5) 0.019(5) 0.009(5)
C60 0.050(5) 0.041(5) 0.064(5) -0.007(4) 0.007(4) 0.007(4)
C61 0.050(4) 0.043(4) 0.053(4) -0.006(4) 0.001(4) 0.005(3)
C62 0.062(5) 0.036(4) 0.066(5) -0.004(4) 0.009(4) 0.002(4)
C63 0.089(7) 0.067(6) 0.052(5) 0.005(4) -0.004(5) 0.010(5)
C64 0.090(7) 0.057(5) 0.060(5) 0.013(4) -0.009(5) 0.014(5)
C65 0.123(9) 0.041(5) 0.063(6) 0.000(4) 0.002(6) 0.016(5)
C66 0.064(5) 0.039(4) 0.047(4) -0.005(3) 0.004(4) 0.005(4)
C67 0.059(5) 0.050(5) 0.055(5) -0.015(4) 0.003(4) 0.007(4)
C68 0.087(8) 0.087(8) 0.063(6) 0.006(5) 0.000(5) -0.003(6)
C69 0.100(8) 0.056(5) 0.056(5) 0.005(4) 0.003(5) -0.006(5)
C70 0.092(7) 0.064(6) 0.055(5) -0.004(4) 0.008(5) -0.008(5)
C71 0.034(4) 0.040(4) 0.073(6) -0.021(4) -0.007(4) -0.004(3)
C72 0.043(4) 0.043(4) 0.078(6) -0.009(4) 0.002(4) 0.007(3)
C73 0.052(5) 0.039(4) 0.102(7) 0.009(5) -0.001(5) 0.005(4)
C74 0.062(6) 0.046(5) 0.143(10) 0.002(6) -0.009(6) 0.013(4)
C75 0.078(7) 0.053(6) 0.142(10) -0.050(6) 0.011(7) -0.005(5)
C76 0.090(8) 0.055(6) 0.165(12) -0.034(7) -0.034(8) 0.002(6)
C77 0.085(7) 0.058(6) 0.122(9) -0.027(6) -0.033(7) -0.019(5)
C78 0.037(4) 0.038(4) 0.132(8) 0.003(5) 0.016(5) -0.003(3)
C79 0.064(6) 0.054(6) 0.130(9) -0.004(6) 0.011(6) -0.034(5)
C80 0.113(11) 0.063(7) 0.217(16) -0.057(9) -0.051(11) 0.004(7)
C81 0.055(6) 0.053(6) 0.164(11) -0.004(6) 0.009(7) -0.018(5)
C82 0.025(4) 0.051(5) 0.074(6) -0.008(4) 0.005(4) -0.018(3)
C83 0.036(4) 0.056(5) 0.070(5) 0.002(4) 0.004(4) -0.019(4)
C84 0.033(4) 0.040(4) 0.079(6) -0.014(4) -0.019(4) -0.010(3)
C85 0.041(5) 0.068(6) 0.112(8) -0.017(6) -0.022(5) 0.000(4)
C86 0.042(5) 0.076(7) 0.115(8) 0.016(6) -0.022(5) -0.007(4)
C87 0.040(5) 0.048(5) 0.166(12) 0.013(6) -0.006(6) -0.003(4)
C88 0.053(5) 0.037(5) 0.131(9) -0.018(5) 0.004(6) -0.001(4)
C89 0.049(6) 0.134(10) 0.077(7) -0.008(7) 0.014(5) -0.037(6)
C90 0.051(5) 0.080(7) 0.108(8) 0.034(6) -0.005(6) -0.011(5)
C91 0.044(6) 0.103(10) 0.172(14) -0.050(10) 0.014(7) -0.011(6)
C92 0.039(5) 0.116(10) 0.102(8) -0.014(7) 0.008(5) -0.034(6)
C93 0.045(4) 0.039(4) 0.051(4) -0.006(3) 0.001(3) 0.006(3)
C94 0.038(4) 0.043(4) 0.050(4) -0.001(3) 0.000(3) -0.003(3)
C95 0.039(4) 0.048(4) 0.054(4) 0.008(4) 0.001(3) 0.006(3)
C96 0.039(4) 0.068(6) 0.068(5) -0.003(4) -0.001(4) -0.007(4)
C97 0.037(4) 0.075(6) 0.059(5) -0.011(4) -0.004(4) -0.001(4)
C98 0.054(5) 0.052(5) 0.055(5) -0.013(4) -0.001(4) -0.001(4)
C99 0.039(4) 0.051(5) 0.059(5) -0.004(4) 0.010(4) 0.004(3)
C100 0.049(4) 0.047(4) 0.054(5) 0.006(4) -0.001(4) 0.001(3)
C101 0.049(5) 0.065(6) 0.058(5) 0.001(4) -0.011(4) 0.006(4)
C102 0.082(7) 0.082(7) 0.042(5) -0.003(4) 0.014(4) 0.002(5)
C103 0.057(5) 0.055(5) 0.054(5) 0.013(4) -0.004(4) 0.003(4)
C104 0.046(5) 0.041(4) 0.063(5) -0.008(4) -0.004(4) 0.000(4)
C105 0.056(5) 0.054(5) 0.046(4) 0.010(4) -0.007(4) -0.001(4)
C106 0.057(5) 0.100(8) 0.058(5) -0.013(5) -0.006(4) 0.002(5)
C107 0.089(8) 0.115(10) 0.067(7) -0.019(7) 0.009(6) 0.001(7)
C108 0.077(7) 0.130(10) 0.046(5) -0.008(6) 0.015(5) -0.023(7)
C109 0.046(5) 0.129(10) 0.052(5) 0.003(6) 0.011(4) -0.019(5)
C110 0.049(5) 0.075(6) 0.041(4) 0.002(4) -0.001(4) -0.013(4)
C111 0.065(6) 0.075(6) 0.069(6) 0.024(5) -0.009(5) 0.007(5)
C112 0.103(10) 0.209(19) 0.046(6) 0.040(9) -0.007(6) -0.006(11)
C113 0.101(10) 0.157(14) 0.073(7) 0.041(8) 0.027(7) -0.029(9)
C114 0.096(9) 0.123(10) 0.061(7) 0.018(7) -0.017(6) 0.004(8)
C115 0.077(7) 0.053(6) 0.072(6) 0.011(5) 0.005(5) -0.024(5)
C116 0.078(7) 0.069(6) 0.079(6) -0.012(5) 0.011(5) -0.016(5)
C117 0.088(8) 0.102(8) 0.078(7) -0.029(6) 0.014(6) -0.024(6)
C118 0.073(7) 0.108(9) 0.075(7) -0.005(6) 0.001(5) -0.009(6)
C119 0.092(8) 0.109(9) 0.094(8) -0.011(7) 0.016(7) -0.007(7)
C120 0.066(6) 0.102(8) 0.098(8) -0.006(7) 0.016(6) -0.024(6)
C121 0.047(5) 0.080(7) 0.097(7) -0.005(6) 0.017(5) -0.016(5)
C122 0.087(8) 0.060(6) 0.130(10) 0.005(6) 0.015(7) -0.025(6)
C123 0.067(7) 0.129(11) 0.108(9) 0.029(8) -0.006(6) -0.032(7)
C124 0.108(10) 0.124(11) 0.116(10) -0.010(9) 0.009(8) -0.044(9)
C125 0.093(8) 0.096(8) 0.087(7) -0.006(6) 0.042(6) -0.034(6)
C126 0.042(5) 0.100(8) 0.086(7) -0.048(6) -0.009(5) -0.002(5)
C127 0.061(6) 0.106(9) 0.108(8) -0.050(7) -0.013(6) -0.004(6)
C128 0.071(7) 0.126(11) 0.133(11) -0.056(9) -0.018(7) 0.026(7)
C129 0.043(6) 0.122(10) 0.199(14) -0.055(10) -0.020(8) -0.006(6)
C130 0.085(9) 0.177(15) 0.163(13) -0.101(12) -0.046(9) 0.001(9)
C131 0.070(7) 0.115(10) 0.115(9) -0.031(8) -0.007(7) -0.006(7)
C132 0.063(6) 0.097(8) 0.105(8) -0.019(7) -0.009(6) 0.006(6)
C133 0.062(6) 0.112(9) 0.085(7) -0.029(7) 0.011(5) -0.006(6)
C134 0.069(8) 0.114(10) 0.176(14) -0.062(10) 0.000(8) -0.020(7)
C135 0.074(7) 0.107(10) 0.130(10) -0.049(9) -0.003(7) -0.022(7)
C136 0.075(7) 0.096(8) 0.131(10) -0.013(8) 0.035(7) -0.020(6)
C137 0.048(7) 0.018(5) 0.043(6) -0.006(5) -0.014(6) -0.014(4)
C138 0.090(8) 0.021(5) 0.064(7) -0.006(5) -0.007(6) 0.015(5)
C139 0.071(8) 0.044(7) 0.110(10) -0.037(7) -0.007(8) -0.024(6)
C140 0.066(8) 0.053(7) 0.128(10) -0.045(7) -0.020(7) -0.027(6)
C141 0.097(9) 0.027(6) 0.118(10) -0.018(7) -0.029(9) -0.010(6)
C142 0.088(8) 0.045(6) 0.098(8) -0.035(6) -0.052(7) 0.051(6)
C143 0.065(7) 0.030(6) 0.080(8) -0.017(5) -0.034(6) 0.028(5)
C144 0.179(15) 0.027(7) 0.085(10) 0.009(7) -0.003(11) 0.006(8)
C145 0.115(11) 0.065(9) 0.143(12) 0.025(9) 0.011(10) -0.061(8)
C146 0.132(12) 0.019(6) 0.130(12) -0.030(7) 0.004(10) 0.018(7)
C147 0.119(12) 0.064(9) 0.119(12) 0.022(9) 0.009(10) 0.005(9)
C148 0.026(6) 0.045(7) 0.071(9) 0.011(6) 0.021(6) 0.012(5)
C149 0.021(5) 0.106(8) 0.080(7) 0.006(5) 0.015(4) 0.001(4)
C150 0.028(5) 0.142(8) 0.119(10) 0.024(6) -0.015(5) -0.032(5)
C151 0.033(5) 0.191(10) 0.148(10) 0.040(8) -0.021(7) -0.021(7)
C152 0.045(7) 0.170(11) 0.147(10) 0.024(7) -0.015(8) 0.000(6)
C153 0.030(5) 0.152(9) 0.116(8) 0.000(7) 0.006(5) 0.035(5)
C154 0.034(5) 0.091(7) 0.080(7) -0.005(6) 0.001(5) 0.035(5)
C155 0.052(6) 0.191(14) 0.092(7) 0.008(6) 0.032(6) 0.040(7)
C156 0.061(8) 0.239(13) 0.173(11) 0.048(11) 0.029(8) -0.001(9)
C157 0.066(8) 0.193(12) 0.141(10) 0.015(8) 0.042(7) 0.069(9)
C158 0.049(7) 0.215(14) 0.151(10) 0.029(8) 0.049(7) 0.046(9)
C159 0.036(4) 0.033(4) 0.077(5) 0.010(4) 0.025(4) 0.011(3)
C160 0.074(6) 0.050(5) 0.086(6) 0.016(5) 0.035(5) 0.028(4)
C161 0.107(8) 0.090(8) 0.062(6) 0.027(6) 0.028(6) 0.033(6)
C162 0.127(10) 0.118(10) 0.109(9) 0.068(8) 0.054(8) 0.053(9)
C163 0.212(17) 0.111(12) 0.155(14) 0.014(11) 0.100(13) 0.071(12)
C164 0.172(14) 0.088(9) 0.126(11) -0.011(8) 0.085(11) 0.017(9)
C165 0.109(9) 0.067(7) 0.135(11) 0.004(7) 0.054(8) 0.034(7)
C166 0.063(6) 0.089(8) 0.134(10) 0.051(7) 0.017(6) 0.029(6)
C167 0.091(9) 0.123(10) 0.115(10) 0.034(8) 0.045(8) 0.045(8)
C168 0.118(12) 0.088(10) 0.166(14) 0.021(10) 0.060(11) 0.044(9)
C169 0.100(9) 0.098(9) 0.120(9) 0.043(8) 0.039(7) 0.053(7)
C170 0.045(4) 0.033(4) 0.046(4) -0.007(3) -0.007(3) 0.006(3)
C171 0.045(4) 0.037(4) 0.052(4) 0.000(3) -0.006(3) 0.006(3)
C172 0.058(5) 0.037(4) 0.047(4) -0.004(3) 0.007(4) 0.002(3)
C173 0.071(6) 0.039(4) 0.064(5) 0.003(4) 0.011(4) 0.021(4)
C174 0.082(6) 0.035(4) 0.061(5) 0.007(4) -0.010(5) -0.001(4)
C175 0.076(6) 0.047(5) 0.041(4) -0.004(4) -0.002(4) -0.003(4)
C176 0.061(5) 0.047(5) 0.046(4) -0.002(4) 0.005(4) 0.004(4)
C177 0.040(4) 0.052(5) 0.081(6) 0.028(4) -0.017(4) 0.014(4)
C178 0.087(7) 0.065(6) 0.075(6) 0.003(5) 0.004(5) 0.041(5)
C179 0.078(7) 0.061(6) 0.069(6) 0.021(5) -0.025(5) 0.017(5)
C180 0.050(5) 0.070(6) 0.106(8) 0.044(6) 0.001(5) 0.019(5)
Cl1A 0.121(7) 0.101(6) 0.206(11) -0.015(7) 0.023(8) 0.000(5)
Cl1B 0.094(5) 0.072(4) 0.243(13) -0.055(6) 0.049(7) -0.012(4)
Cl2 0.200(5) 0.087(2) 0.121(3) -0.029(2) -0.046(3) 0.021(3)
Cl3 0.104(3) 0.140(3) 0.104(2) 0.004(2) -0.014(2) -0.009(2)
Cl4 0.097(3) 0.173(4) 0.109(3) -0.011(3) 0.006(2) 0.014(3)
Cl5 0.097(3) 0.218(5) 0.092(2) 0.018(3) -0.0119(19) -0.032(3)
Cl6 0.090(2) 0.185(4) 0.097(2) 0.000(2) -0.0350(19) 0.039(2)
Cl7 0.140(3) 0.099(2) 0.0823(19) 0.0069(17) 0.007(2) 0.001(2)
Cl8 0.106(3) 0.136(4) 0.192(5) 0.065(3) 0.002(3) 0.003(2)
Cl9 0.157(4) 0.082(2) 0.102(2) -0.0057(18) -0.006(2) -0.004(2)
Cl10 0.162(5) 0.172(5) 0.134(4) -0.013(3) 0.002(3) 0.033(4)
Cl11 0.085(3) 0.285(10) 0.385(14) 0.091(10) 0.057(5) 0.039(4)
Cl12 0.098(3) 0.358(11) 0.110(3) -0.040(4) 0.012(2) 0.013(4)
Cl13 0.123(4) 0.115(4) 0.130(4) -0.018(3) -0.002(3) 0.010(3)
Cl14 0.098(3) 0.108(3) 0.108(3) -0.010(3) 0.036(3) 0.012(3)
Cl15 0.099(3) 0.087(3) 0.163(5) 0.004(3) 0.014(3) 0.004(2)
C206 0.124(10) 0.065(6) 0.067(6) 0.020(5) -0.012(6) -0.043(6)
Cl18 0.0687(18) 0.161(3) 0.113(2) 0.058(2) -0.0238(17) -0.0165(19)
Cl16 0.084(2) 0.084(3) 0.078(2) -0.002(2) -0.0089(18) -0.0051(19)
Cl17 0.104(3) 0.092(3) 0.115(4) -0.020(3) 0.009(3) -0.019(2)
C207 0.069(6) 0.102(9) 0.076(7) -0.008(6) 0.002(5) -0.010(6)
Cl19 0.155(4) 0.107(3) 0.0817(19) -0.0077(18) -0.022(2) 0.025(2)
Cl20 0.094(2) 0.132(3) 0.102(2) -0.045(2) -0.0058(18) 0.013(2)
Cl21 0.074(2) 0.164(4) 0.125(3) -0.013(3) -0.0223(19) -0.023(2)
C208 0.093(8) 0.059(6) 0.065(6) -0.003(5) -0.014(5) 0.001(5)
Cl22 0.109(2) 0.0764(18) 0.0934(19) -0.0310(15) -0.0239(17) 0.0146(16)
Cl23 0.130(3) 0.0727(19) 0.147(3) 0.025(2) -0.031(3) -0.0079(18)
Cl24 0.098(2) 0.0825(18) 0.0908(19) -0.0145(15) -0.0289(16) -0.0032(15)
C209 0.108(10) 0.075(8) 0.108(9) 0.017(7) 0.039(8) 0.004(7)
Cl25 0.137(3) 0.087(2) 0.175(4) -0.027(2) 0.082(3) -0.029(2)
Cl26 0.099(2) 0.0801(19) 0.132(3) -0.0073(18) 0.029(2) 0.0010(16)
Cl27 0.190(5) 0.133(3) 0.100(3) 0.046(2) 0.039(3) 0.083(3)
C210 0.061(6) 0.077(7) 0.098(8) -0.021(6) -0.014(6) 0.022(5)
Cl28 0.136(3) 0.099(2) 0.108(2) -0.040(2) -0.032(2) 0.007(2)
Cl29 0.118(3) 0.121(3) 0.103(2) -0.006(2) -0.009(2) 0.003(2)
Cl30 0.073(2) 0.117(3) 0.187(4) 0.002(3) 0.009(2) 0.0103(19)
Cl31 0.167(5) 0.070(3) 0.134(4) 0.034(3) 0.016(4) -0.002(3)
Cl32 0.106(4) 0.130(4) 0.121(4) -0.016(3) 0.017(3) 0.006(3)
Cl33 0.135(4) 0.129(3) 0.151(4) 0.023(3) -0.055(3) 0.003(3)
Cl34 0.078(4) 0.055(3) 0.220(11) 0.028(5) 0.043(5) -0.004(3)
Cl36 0.158(7) 0.054(3) 0.130(6) -0.005(3) 0.021(5) 0.004(4)
Cl35 0.149(4) 0.142(4) 0.195(5) 0.021(4) 0.056(4) 0.015(3)
Cl3D 0.252(17) 0.116(8) 0.223(15) -0.012(9) -0.017(13) -0.015(9)
Cl3F 0.24(2) 0.213(18) 0.31(2) 0.172(18) -0.029(17) 0.050(15)
Cl37 0.075(2) 0.126(4) 0.097(3) 0.002(3) 0.001(2) 0.013(2)
Cl38 0.087(3) 0.149(5) 0.126(4) -0.010(3) 0.015(3) -0.007(3)
Cl39 0.109(4) 0.157(5) 0.110(3) -0.024(3) -0.007(3) 0.073(3)
Cl40 0.082(3) 0.075(3) 0.101(3) 0.032(2) 0.000(2) -0.007(2)
Cl41 0.129(4) 0.155(5) 0.082(3) 0.031(3) -0.043(3) -0.082(4)
Cl42 0.079(4) 0.222(9) 0.189(8) 0.127(7) 0.037(4) 0.052(5)
Cl43 0.072(2) 0.092(3) 0.143(4) 0.004(3) -0.041(3) -0.006(2)
Cl44 0.118(4) 0.259(9) 0.167(6) -0.120(7) -0.039(4) -0.024(5)
Cl45 0.151(5) 0.133(5) 0.141(5) -0.004(4) 0.086(4) -0.012(4)
Cl46 0.152(5) 0.118(4) 0.089(3) 0.011(3) 0.013(3) 0.036(4)
Cl47 0.216(9) 0.089(4) 0.183(7) 0.013(4) 0.031(7) 0.086(5)
Cl48 0.131(5) 0.127(4) 0.073(3) -0.035(3) -0.003(3) -0.001(3)
C218 0.065(6) 0.044(5) 0.079(6) 0.001(4) 0.007(5) -0.011(4)
Cl52 0.0807(17) 0.0573(13) 0.0984(19) -0.0172(13) -0.0105(14) 0.0003(12)
Cl53 0.0765(16) 0.0584(13) 0.0838(16) -0.0038(12) 0.0082(13) -0.0170(11)
Cl54 0.108(2) 0.0528(13) 0.0828(16) 0.0015(12) -0.0175(15) -0.0017(13)
C219 0.062(8) 0.22(2) 0.133(13) 0.078(14) -0.030(8) -0.026(10)
Cl55 0.106(3) 0.163(4) 0.164(4) -0.022(3) 0.015(3) 0.036(3)
Cl56 0.087(2) 0.165(4) 0.148(4) 0.036(3) -0.032(2) -0.045(2)
Cl57 0.077(2) 0.121(3) 0.219(5) 0.059(3) -0.020(3) -0.028(2)
Cl58 0.072(2) 0.121(3) 0.109(3) 0.003(3) -0.025(2) 0.004(2)
Cl60 0.117(3) 0.066(2) 0.093(3) 0.021(2) -0.031(2) -0.003(2)
Cl59 0.105(2) 0.089(2) 0.098(2) -0.0074(17) 0.0052(18) -0.0063(17)
Cl61 0.189(8) 0.053(3) 0.084(4) 0.006(3) -0.011(4) 0.008(4)
Cl62 0.067(4) 0.208(10) 0.140(7) -0.023(7) -0.022(4) -0.020(5)
Cl63 0.091(3) 0.075(3) 0.092(3) 0.007(2) -0.021(3) 0.017(2)
C22A 0.091(3) 0.075(3) 0.092(3) 0.007(2) -0.021(3) 0.017(2)
Cl6A 0.224(18) 0.106(8) 0.38(3) 0.030(11) 0.111(19) 0.051(9)
Cl6B 0.26(2) 0.169(13) 0.28(2) 0.020(13) 0.100(17) 0.020(12)
Cl6C 0.31(2) 0.164(12) 0.28(2) 0.091(13) 0.109(18) 0.059(13)

loop_
_atom_type_symbol
_atom_type_description
_atom_type_scat_dispersion_real
_atom_type_scat_dispersion_imag
_atom_type_scat_source
C C 0.0033 0.0016 'International Tables Vol C Tables 4.2.6.8 and 6.1.1.4'
H H 0.0000 0.0000 'International Tables Vol C Tables 4.2.6.8 and 6.1.1.4'
N N 0.0061 0.0033 'International Tables Vol C Tables 4.2.6.8 and 6.1.1.4'
Cl Cl 0.1484 0.1585 'International Tables Vol C Tables 4.2.6.8 and 6.1.1.4'
O O 0.0106 0.0060 'International Tables Vol C Tables 4.2.6.8 and 6.1.1.4'

loop_
_geom_angle_atom_site_label_1
_geom_angle_atom_site_label_2
_geom_angle_atom_site_label_3
_geom_angle
C49 N1 C37 118.7(7)
C49 N1 C8 126.1(6)
C37 N1 C8 114.2(6)
C60 N2 C38 118.7(6)
C60 N2 C26 123.2(7)
C38 N2 C26 115.8(7)
C71 N3 C27 128.0(7)
C71 N3 C39 116.6(7)
C27 N3 C39 114.8(6)
C82 N4 C16 127.4(6)
C82 N4 C40 116.5(6)
C16 N4 C40 115.6(6)
C93 N5 C18 125.3(6)
C93 N5 C41 117.9(6)
C18 N5 C41 115.2(6)
C104 N6 C42 117.0(6)
C104 N6 C36 126.9(6)
C42 N6 C36 114.9(6)
C115 N7 C34 125.9(8)
C115 N7 C43 116.3(8)
C34 N7 C43 115.7(7)
C9 N8 C126 129.3(8)
C9 N8 C44 118.8(6)
C126 N8 C44 111.8(7)
C137 N9 C45 118.1(9)
C137 N9 C7 124.9(7)
C45 N9 C7 116.2(8)
C148 N10 C17 129.2(9)
C148 N10 C46 114.4(9)
C17 N10 C46 115.4(7)
C46B N9B C13G 120.0(19)
C14H N10B C45B 115.3(16)
C159 N11 C47 118.2(6)
C159 N11 C35 126.0(6)
C47 N11 C35 115.5(6)
C170 N12 C25 126.1(6)
C170 N12 C48 117.8(6)
C25 N12 C48 114.6(6)
C2 C1 C6 121.5(6)
C2 C1 C7 119.6(6)
C6 C1 C7 118.9(7)
C1 C2 C3 119.2(6)
C1 C2 H2 120.4
C3 C2 H2 120.4
C4 C3 C2 119.2(7)
C4 C3 C8 119.7(6)
C2 C3 C8 120.9(6)
C3 C4 C5 120.5(6)
C3 C4 H4 119.7
C5 C4 H4 119.7
C6 C5 C4 119.1(6)
C6 C5 C9 121.6(7)
C4 C5 C9 119.3(6)
C5 C6 C1 120.3(7)
C5 C6 H6 119.8
C1 C6 H6 119.8
N9 C7 C1 111.2(6)
N9 C7 H7A 109.4
C1 C7 H7A 109.4
N9 C7 H7B 109.4
C1 C7 H7B 109.4
H7A C7 H7B 108.0
N1 C8 C3 114.0(6)
N1 C8 H8A 108.8
C3 C8 H8A 108.8
N1 C8 H8B 108.8
C3 C8 H8B 108.8
H8A C8 H8B 107.7
N8 C9 C5 116.1(6)
N8 C9 H9A 108.3
C5 C9 H9A 108.3
N8 C9 H9B 108.3
C5 C9 H9B 108.3
H9A C9 H9B 107.4
C11 C10 C15 120.1(6)
C11 C10 C16 120.6(7)
C15 C10 C16 119.3(6)
C12 C11 C10 121.1(7)
C12 C11 H11 119.4
C10 C11 H11 119.4
C11 C12 C13 118.8(6)
C11 C12 C17 122.6(6)
C13 C12 C17 118.6(6)
C12 C13 C14 121.5(6)
C12 C13 H13 119.2
C14 C13 H13 119.2
C13 C14 C15 118.0(6)
C13 C14 C18 119.1(6)
C15 C14 C18 122.8(6)
C10 C15 C14 120.5(6)
C10 C15 H15 119.8
C14 C15 H15 119.8
N4 C16 C10 113.1(6)
N4 C16 H16A 109.0
C10 C16 H16A 109.0
N4 C16 H16B 109.0
C10 C16 H16B 109.0
H16A C16 H16B 107.8
N10 C17 C12 114.2(7)
N10 C17 H17A 108.7
C12 C17 H17A 108.7
N10 C17 H17B 108.7
C12 C17 H17B 108.7
H17A C17 H17B 107.6
N5 C18 C14 113.8(6)
N5 C18 H18A 108.8
C14 C18 H18A 108.8
N5 C18 H18B 108.8
C14 C18 H18B 108.8
H18A C18 H18B 107.7
C20 C19 C24 121.3(7)
C20 C19 C25 120.4(6)
C24 C19 C25 118.3(7)
C19 C20 C21 118.8(7)
C19 C20 H20 120.6
C21 C20 H20 120.6
C22 C21 C20 118.4(7)
C22 C21 C26 120.0(7)
C20 C21 C26 121.5(7)
C23 C22 C21 122.1(7)
C23 C22 H22 119.0
C21 C22 H22 119.0
C22 C23 C24 120.2(7)
C22 C23 C27 121.1(7)
C24 C23 C27 118.7(7)
C23 C24 C19 119.3(7)
C23 C24 H24 120.4
C19 C24 H24 120.4
N12 C25 C19 113.0(6)
N12 C25 H25A 109.0
C19 C25 H25A 109.0
N12 C25 H25B 109.0
C19 C25 H25B 109.0
H25A C25 H25B 107.8
N2 C26 C21 112.9(6)
N2 C26 H26A 109.0
C21 C26 H26A 109.0
N2 C26 H26B 109.0
C21 C26 H26B 109.0
H26A C26 H26B 107.8
N3 C27 C23 114.0(6)
N3 C27 H27A 108.7
C23 C27 H27A 108.7
N3 C27 H27B 108.7
C23 C27 H27B 108.7
H27A C27 H27B 107.6
C33 C28 C29 121.1(7)
C33 C28 C34 122.0(7)
C29 C28 C34 116.9(7)
C28 C29 C30 119.4(7)
C28 C29 H29 120.3
C30 C29 H29 120.3
C31 C30 C29 119.6(7)
C31 C30 C35 121.3(7)
C29 C30 C35 119.1(7)
C32 C31 C30 119.8(6)
C32 C31 H31 120.1
C30 C31 H31 120.1
C31 C32 C33 119.7(7)
C31 C32 C36 118.4(6)
C33 C32 C36 121.7(6)
C28 C33 C32 120.3(7)
C28 C33 H33 119.8
C32 C33 H33 119.8
N7 C34 C28 113.4(7)
N7 C34 H34A 108.9
C28 C34 H34A 108.9
N7 C34 H34B 108.9
C28 C34 H34B 108.9
H34A C34 H34B 107.7
N11 C35 C30 113.0(6)
N11 C35 H35A 109.0
C30 C35 H35A 109.0
N11 C35 H35B 109.0
C30 C35 H35B 109.0
H35A C35 H35B 107.8
N6 C36 C32 112.2(6)
N6 C36 H36A 109.2
C32 C36 H36A 109.2
N6 C36 H36B 109.2
C32 C36 H36B 109.2
H36A C36 H36B 107.9
N1 C37 C38 114.6(7)
N1 C37 H37A 108.6
C38 C37 H37A 108.6
N1 C37 H37B 108.6
C38 C37 H37B 108.6
H37A C37 H37B 107.6
N2 C38 C37 116.4(7)
N2 C38 H38A 108.2
C37 C38 H38A 108.2
N2 C38 H38B 108.2
C37 C38 H38B 108.2
H38A C38 H38B 107.3
N3 C39 C40 113.7(6)
N3 C39 H39A 108.8
C40 C39 H39A 108.8
N3 C39 H39B 108.8
C40 C39 H39B 108.8
H39A C39 H39B 107.7
N4 C40 C39 112.7(6)
N4 C40 H40A 109.0
C39 C40 H40A 109.0
N4 C40 H40B 109.0
C39 C40 H40B 109.0
H40A C40 H40B 107.8
N5 C41 C42 115.7(7)
N5 C41 H41A 108.3
C42 C41 H41A 108.3
N5 C41 H41B 108.3
C42 C41 H41B 108.3
H41A C41 H41B 107.4
N6 C42 C41 114.4(7)
N6 C42 H42A 108.7
C41 C42 H42A 108.7
N6 C42 H42B 108.7
C41 C42 H42B 108.7
H42A C42 H42B 107.6
N7 C43 C44 113.9(7)
N7 C43 H43A 108.8
C44 C43 H43A 108.8
N7 C43 H43B 108.8
C44 C43 H43B 108.8
H43A C43 H43B 107.7
C43 C44 N8 110.1(7)
C43 C44 H44A 109.6
N8 C44 H44A 109.6
C43 C44 H44B 109.6
N8 C44 H44B 109.6
H44A C44 H44B 108.2
N9 C45 C46 116.4(9)
N9 C45 H45A 108.2
C46 C45 H45A 108.2
N9 C45 H45B 108.2
C46 C45 H45B 108.2
H45A C45 H45B 107.3
N10B C45B C46B 108.8(16)
N10B C45B H45C 109.9
C46B C45B H45C 109.9
N10B C45B H45D 109.9
C46B C45B H45D 109.9
H45C C45B H45D 108.3
N10 C46 C45 113.9(8)
N10 C46 H46A 108.8
C45 C46 H46A 108.8
N10 C46 H46B 108.8
C45 C46 H46B 108.8
H46A C46 H46B 107.7
N9B C46B C45B 115.2(18)
N9B C46B H46C 108.5
C45B C46B H46C 108.5
N9B C46B H46D 108.5
C45B C46B H46D 108.5
H46C C46B H46D 107.5
N11 C47 C48 114.2(6)
N11 C47 H47A 108.7
C48 C47 H47A 108.7
N11 C47 H47B 108.7
C48 C47 H47B 108.7
H47A C47 H47B 107.6
N12 C48 C47 114.7(6)
N12 C48 H48A 108.6
C47 C48 H48A 108.6
N12 C48 H48B 108.6
C47 C48 H48B 108.6
H48A C48 H48B 107.6
O1 C49 N1 118.5(8)
O1 C49 C50 118.5(7)
N1 C49 C50 122.9(7)
C49 C50 C56 107.0(7)
C49 C50 C51 113.6(7)
C56 C50 C51 108.1(7)
C49 C50 C55 112.3(6)
C56 C50 C55 104.5(7)
C51 C50 C55 110.9(7)
C52 C51 C50 110.1(7)
C52 C51 H51A 109.6
C50 C51 H51A 109.6
C52 C51 H51B 109.6
C50 C51 H51B 109.6
H51A C51 H51B 108.1
C53 C52 C51 111.5(8)
C53 C52 C57 108.4(9)
C51 C52 C57 108.8(8)
C53 C52 H52 109.4
C51 C52 H52 109.4
C57 C52 H52 109.4
C52 C53 C54 111.7(9)
C52 C53 H53A 109.3
C54 C53 H53A 109.3
C52 C53 H53B 109.3
C54 C53 H53B 109.3
H53A C53 H53B 107.9
C55 C54 C58 110.3(9)
C55 C54 C53 110.1(8)
C58 C54 C53 108.8(9)
C55 C54 H54 109.2
C58 C54 H54 109.2
C53 C54 H54 109.2
C54 C55 C50 108.9(7)
C54 C55 H55A 109.9
C50 C55 H55A 109.9
C54 C55 H55B 109.9
C50 C55 H55B 109.9
H55A C55 H55B 108.3
C59 C56 C50 111.5(8)
C59 C56 H56A 109.3
C50 C56 H56A 109.3
C59 C56 H56B 109.3
C50 C56 H56B 109.3
H56A C56 H56B 108.0
C59 C57 C52 108.2(7)
C59 C57 H57A 110.1
C52 C57 H57A 110.1
C59 C57 H57B 110.1
C52 C57 H57B 110.1
H57A C57 H57B 108.4
C54 C58 C59 107.0(8)
C54 C58 H58A 110.3
C59 C58 H58A 110.3
C54 C58 H58B 110.3
C59 C58 H58B 110.3
H58A C58 H58B 108.6
C56 C59 C57 113.2(8)
C56 C59 C58 108.5(8)
C57 C59 C58 109.5(10)
C56 C59 H59 108.5
C57 C59 H59 108.5
C58 C59 H59 108.5
O2 C60 N2 117.0(8)
O2 C60 C61 119.5(8)
N2 C60 C61 123.3(7)
C60 C61 C62 107.9(7)
C60 C61 C67 114.3(7)
C62 C61 C67 107.9(7)
C60 C61 C66 110.6(7)
C62 C61 C66 106.2(7)
C67 C61 C66 109.7(7)
C61 C62 C63 110.5(7)
C61 C62 H62A 109.6
C63 C62 H62A 109.6
C61 C62 H62B 109.6
C63 C62 H62B 109.6
H62A C62 H62B 108.1
C64 C63 C62 109.4(8)
C64 C63 C68 111.1(9)
C62 C63 C68 108.7(8)
C64 C63 H63 109.2
C62 C63 H63 109.2
C68 C63 H63 109.2
C65 C64 C63 109.8(9)
C65 C64 H64A 109.7
C63 C64 H64A 109.7
C65 C64 H64B 109.7
C63 C64 H64B 109.7
H64A C64 H64B 108.2
C64 C65 C69 112.1(9)
C64 C65 C66 110.1(9)
C69 C65 C66 108.6(9)
C64 C65 H65 108.7
C69 C65 H65 108.7
C66 C65 H65 108.7
C65 C66 C61 109.2(7)
C65 C66 H66A 109.8
C61 C66 H66A 109.8
C65 C66 H66B 109.8
C61 C66 H66B 109.8
H66A C66 H66B 108.3
C70 C67 C61 111.6(8)
C70 C67 H67A 109.3
C61 C67 H67A 109.3
C70 C67 H67B 109.3
C61 C67 H67B 109.3
H67A C67 H67B 108.0
C63 C68 C70 105.8(9)
C63 C68 H68A 110.6
C70 C68 H68A 110.6
C63 C68 H68B 110.6
C70 C68 H68B 110.6
H68A C68 H68B 108.7
C70 C69 C65 109.1(8)
C70 C69 H69A 109.9
C65 C69 H69A 109.9
C70 C69 H69B 109.9
C65 C69 H69B 109.9
H69A C69 H69B 108.3
C67 C70 C69 111.0(8)
C67 C70 C68 107.1(8)
C69 C70 C68 112.1(10)
C67 C70 H70 108.8
C69 C70 H70 108.8
C68 C70 H70 108.8
O3 C71 N3 121.3(8)
O3 C71 C72 117.7(7)
N3 C71 C72 121.0(8)
C77 C72 C78 110.5(8)
C77 C72 C73 106.4(8)
C78 C72 C73 108.6(8)
C77 C72 C71 106.8(8)
C78 C72 C71 112.9(7)
C73 C72 C71 111.5(7)
C74 C73 C72 109.8(8)
C74 C73 H73A 109.7
C72 C73 H73A 109.7
C74 C73 H73B 109.7
C72 C73 H73B 109.7
H73A C73 H73B 108.2
C79 C74 C73 110.0(9)
C79 C74 C75 109.3(9)
C73 C74 C75 106.3(10)
C79 C74 H74 110.4
C73 C74 H74 110.4
C75 C74 H74 110.4
C76 C75 C74 111.8(9)
C76 C75 H75A 109.3
C74 C75 H75A 109.3
C76 C75 H75B 109.3
C74 C75 H75B 109.3
H75A C75 H75B 107.9
C80 C76 C75 111.5(15)
C80 C76 C77 105.6(11)
C75 C76 C77 108.7(11)
C80 C76 H76 110.3
C75 C76 H76 110.3
C77 C76 H76 110.3
C76 C77 C72 113.9(12)
C76 C77 H77A 108.8
C72 C77 H77A 108.8
C76 C77 H77B 108.8
C72 C77 H77B 108.8
H77A C77 H77B 107.7
C81 C78 C72 107.7(8)
C81 C78 H78A 110.2
C72 C78 H78A 110.2
C81 C78 H78B 110.2
C72 C78 H78B 110.2
H78A C78 H78B 108.5
C81 C79 C74 110.9(11)
C81 C79 H79A 109.5
C74 C79 H79A 109.5
C81 C79 H79B 109.5
C74 C79 H79B 109.5
H79A C79 H79B 108.0
C76 C80 C81 112.7(12)
C76 C80 H80A 109.1
C81 C80 H80A 109.1
C76 C80 H80B 109.1
C81 C80 H80B 109.1
H80A C80 H80B 107.8
C79 C81 C78 109.2(8)
C79 C81 C80 111.0(11)
C78 C81 C80 106.0(12)
C79 C81 H81 110.2
C78 C81 H81 110.2
C80 C81 H81 110.2
O4 C82 N4 119.7(7)
O4 C82 C83 120.5(7)
N4 C82 C83 119.7(8)
C88 C83 C84 110.8(8)
C88 C83 C89 105.5(9)
C84 C83 C89 109.1(7)
C88 C83 C82 115.3(7)
C84 C83 C82 110.1(7)
C89 C83 C82 105.7(8)
C83 C84 C85 107.8(7)
C83 C84 H84A 110.1
C85 C84 H84A 110.1
C83 C84 H84B 110.1
C85 C84 H84B 110.1
H84A C84 H84B 108.5
C86 C85 C90 111.2(9)
C86 C85 C84 106.4(8)
C90 C85 C84 109.2(9)
C86 C85 H85 110.0
C90 C85 H85 110.0
C84 C85 H85 110.0
C85 C86 C87 111.1(10)
C85 C86 H86A 109.4
C87 C86 H86A 109.4
C85 C86 H86B 109.4
C87 C86 H86B 109.4
H86A C86 H86B 108.0
C86 C87 C88 109.6(8)
C86 C87 C91 109.4(9)
C88 C87 C91 103.1(11)
C86 C87 H87 111.5
C88 C87 H87 111.5
C91 C87 H87 111.5
C83 C88 C87 113.6(8)
C83 C88 H88A 108.8
C87 C88 H88A 108.8
C83 C88 H88B 108.8
C87 C88 H88B 108.8
H88A C88 H88B 107.7
C92 C89 C83 109.3(9)
C92 C89 H89A 109.8
C83 C89 H89A 109.8
C92 C89 H89B 109.8
C83 C89 H89B 109.8
H89A C89 H89B 108.3
C92 C90 C85 111.4(9)
C92 C90 H90A 109.3
C85 C90 H90A 109.3
C92 C90 H90B 109.3
C85 C90 H90B 109.3
H90A C90 H90B 108.0
C92 C91 C87 110.3(10)
C92 C91 H91A 109.6
C87 C91 H91A 109.6
C92 C91 H91B 109.6
C87 C91 H91B 109.6
H91A C91 H91B 108.1
C90 C92 C91 112.7(12)
C90 C92 C89 107.7(11)
C91 C92 C89 111.1(10)
C90 C92 H92 108.4
C91 C92 H92 108.4
C89 C92 H92 108.4
O5 C93 N5 118.8(7)
O5 C93 C94 119.9(7)
N5 C93 C94 121.1(6)
C95 C94 C93 112.5(7)
C95 C94 C100 113.9(6)
C93 C94 C100 110.6(6)
C95 C94 C99 106.6(6)
C93 C94 C99 105.0(6)
C100 C94 C99 107.7(7)
C96 C95 C94 109.2(7)
C96 C95 H95A 109.8
C94 C95 H95A 109.8
C96 C95 H95B 109.8
C94 C95 H95B 109.8
H95A C95 H95B 108.3
C97 C96 C95 110.5(7)
C97 C96 C101 109.7(8)
C95 C96 C101 110.5(7)
C97 C96 H96 108.7
C95 C96 H96 108.7
C101 C96 H96 108.7
C96 C97 C98 107.9(7)
C96 C97 H97A 110.1
C98 C97 H97A 110.1
C96 C97 H97B 110.1
C98 C97 H97B 110.1
H97A C97 H97B 108.4
C102 C98 C99 113.1(7)
C102 C98 C97 108.5(8)
C99 C98 C97 109.8(7)
C102 C98 H98 108.5
C99 C98 H98 108.5
C97 C98 H98 108.5
C98 C99 C94 109.1(6)
C98 C99 H99A 109.9
C94 C99 H99A 109.9
C98 C99 H99B 109.9
C94 C99 H99B 109.9
H99A C99 H99B 108.3
C94 C100 C103 106.3(7)
C94 C100 H10A 110.5
C103 C100 H10A 110.5
C94 C100 H10B 110.5
C103 C100 H10B 110.5
H10A C100 H10B 108.7
C103 C101 C96 107.5(7)
C103 C101 H10C 110.2
C96 C101 H10C 110.2
C103 C101 H10D 110.2
C96 C101 H10D 110.2
H10C C101 H10D 108.5
C103 C102 C98 106.8(7)
C103 C102 H10E 110.4
C98 C102 H10E 110.4
C103 C102 H10F 110.4
C98 C102 H10F 110.4
H10E C102 H10F 108.6
C102 C103 C101 110.4(8)
C102 C103 C100 112.1(7)
C101 C103 C100 110.3(7)
C102 C103 H103 108.0
C101 C103 H103 108.0
C100 C103 H103 108.0
O6 C104 N6 119.8(8)
O6 C104 C105 117.7(8)
N6 C104 C105 122.5(7)
C106 C105 C104 115.0(7)
C106 C105 C111 105.8(8)
C104 C105 C111 108.4(7)
C106 C105 C110 110.7(8)
C104 C105 C110 109.6(7)
C111 C105 C110 106.9(7)
C105 C106 C107 108.2(9)
C105 C106 H10G 110.1
C107 C106 H10G 110.1
C105 C106 H10H 110.1
C107 C106 H10H 110.1
H10G C106 H10H 108.4
C112 C107 C106 111.1(11)
C112 C107 C108 114.9(13)
C106 C107 C108 108.5(9)
C112 C107 H107 107.3
C106 C107 H107 107.3
C108 C107 H107 107.3
C109 C108 C107 107.4(10)
C109 C108 H10I 110.2
C107 C108 H10I 110.2
C109 C108 H10J 110.2
C107 C108 H10J 110.2
H10I C108 H10J 108.5
C108 C109 C113 111.1(10)
C108 C109 C110 108.5(9)
C113 C109 C110 110.4(9)
C108 C109 H109 108.9
C113 C109 H109 108.9
C110 C109 H109 108.9
C105 C110 C109 109.1(7)
C105 C110 H11A 109.9
C109 C110 H11A 109.9
C105 C110 H11B 109.9
C109 C110 H11B 109.9
H11A C110 H11B 108.3
C114 C111 C105 114.7(9)
C114 C111 H11C 108.6
C105 C111 H11C 108.6
C114 C111 H11D 108.6
C105 C111 H11D 108.6
H11C C111 H11D 107.6
C107 C112 C114 107.6(10)
C107 C112 H11E 110.2
C114 C112 H11E 110.2
C107 C112 H11F 110.2
C114 C112 H11F 110.2
H11E C112 H11F 108.5
C109 C113 C114 109.9(11)
C109 C113 H11G 109.7
C114 C113 H11G 109.7
C109 C113 H11H 109.7
C114 C113 H11H 109.7
H11G C113 H11H 108.2
C111 C114 C112 108.4(12)
C111 C114 C113 108.8(9)
C112 C114 C113 107.8(12)
C111 C114 H114 110.6
C112 C114 H114 110.6
C113 C114 H114 110.6
O7 C115 N7 117.1(9)
O7 C115 C116 123.0(8)
N7 C115 C116 119.6(10)
C121 C116 C122 105.6(9)
C121 C116 C117 116.3(10)
C122 C116 C117 106.3(11)
C121 C116 C115 111.0(9)
C122 C116 C115 105.4(9)
C117 C116 C115 111.3(9)
C116 C117 C118 106.6(9)
C116 C117 H11I 110.4
C118 C117 H11I 110.4
C116 C117 H11J 110.4
C118 C117 H11J 110.4
H11I C117 H11J 108.6
C123 C118 C119 110.8(11)
C123 C118 C117 107.3(11)
C119 C118 C117 112.4(11)
C123 C118 H118 108.7
C119 C118 H118 108.7
C117 C118 H118 108.7
C120 C119 C118 108.0(11)
C120 C119 H11K 110.1
C118 C119 H11K 110.1
C120 C119 H11L 110.1
C118 C119 H11L 110.1
H11K C119 H11L 108.4
C124 C120 C119 110.2(12)
C124 C120 C121 110.5(11)
C119 C120 C121 112.1(10)
C124 C120 H120 108.0
C119 C120 H120 108.0
C121 C120 H120 108.0
C116 C121 C120 107.6(10)
C116 C121 H12A 110.2
C120 C121 H12A 110.2
C116 C121 H12B 110.2
C120 C121 H12B 110.2
H12A C121 H12B 108.5
C125 C122 C116 114.6(11)
C125 C122 H12C 108.6
C116 C122 H12C 108.6
C125 C122 H12D 108.6
C116 C122 H12D 108.6
H12C C122 H12D 107.6
C118 C123 C125 113.9(11)
C118 C123 H12E 108.8
C125 C123 H12E 108.8
C118 C123 H12F 108.8
C125 C123 H12F 108.8
H12E C123 H12F 107.7
C120 C124 C125 109.5(11)
C120 C124 H12G 109.8
C125 C124 H12G 109.8
C120 C124 H12H 109.8
C125 C124 H12H 109.8
H12G C124 H12H 108.2
C122 C125 C123 111.7(10)
C122 C125 C124 103.2(11)
C123 C125 C124 101.6(11)
C122 C125 H125 113.1
C123 C125 H125 113.1
C124 C125 H125 113.1
O8 C126 N8 122.2(9)
O8 C126 C127 119.8(10)
N8 C126 C127 118.0(10)
C132 C127 C128 110.5(11)
C132 C127 C126 117.7(11)
C128 C127 C126 104.1(10)
C132 C127 C133 108.3(11)
C128 C127 C133 106.0(12)
C126 C127 C133 109.5(11)
C127 C128 C129 111.7(11)
C127 C128 H12I 109.3
C129 C128 H12I 109.3
C127 C128 H12J 109.3
C129 C128 H12J 109.3
H12I C128 H12J 107.9
C130 C129 C128 113.6(12)
C130 C129 C134 105.7(15)
C128 C129 C134 101.1(14)
C130 C129 H129 111.9
C128 C129 H129 111.9
C134 C129 H129 111.9
C129 C130 C131 114.2(15)
C129 C130 H13A 108.7
C131 C130 H13A 108.7
C129 C130 H13B 108.7
C131 C130 H13B 108.7
H13A C130 H13B 107.6
C130 C131 C135 110.2(14)
C130 C131 C132 109.3(12)
C135 C131 C132 105.3(12)
C130 C131 H131 110.6
C135 C131 H131 110.6
C132 C131 H131 110.6
C127 C132 C131 113.1(11)
C127 C132 H13C 109.0
C131 C132 H13C 109.0
C127 C132 H13D 109.0
C131 C132 H13D 109.0
H13C C132 H13D 107.8
C136 C133 C127 111.4(11)
C136 C133 H13E 109.3
C127 C133 H13E 109.3
C136 C133 H13F 109.3
C127 C133 H13F 109.3
H13E C133 H13F 108.0
C136 C134 C129 110.6(11)
C136 C134 H13G 109.5
C129 C134 H13G 109.5
C136 C134 H13H 109.5
C129 C134 H13H 109.5
H13G C134 H13H 108.1
C131 C135 C136 110.4(12)
C131 C135 H13I 109.6
C136 C135 H13I 109.6
C131 C135 H13J 109.6
C136 C135 H13J 109.6
H13I C135 H13J 108.1
C134 C136 C133 111.9(12)
C134 C136 C135 109.4(14)
C133 C136 C135 106.4(9)
C134 C136 H136 109.7
C133 C136 H136 109.7
C135 C136 H136 109.7
O9 C137 N9 119.6(8)
O9 C137 C138 120.8(11)
N9 C137 C138 119.2(10)
C139 C138 C144 104.6(12)
C139 C138 C137 113.9(10)
C144 C138 C137 106.8(10)
C139 C138 C143 111.5(10)
C144 C138 C143 110.1(11)
C137 C138 C143 109.7(9)
C140 C139 C138 113.2(11)
C140 C139 H13K 108.9
C138 C139 H13K 108.9
C140 C139 H13L 108.9
C138 C139 H13L 108.9
H13K C139 H13L 107.8
C139 C140 C141 109.5(11)
C139 C140 C145 98.4(12)
C141 C140 C145 111.2(13)
C139 C140 H140 112.3
C141 C140 H140 112.3
C145 C140 H140 112.3
C142 C141 C140 115.9(12)
C142 C141 H14A 108.3
C140 C141 H14A 108.3
C142 C141 H14B 108.3
C140 C141 H14B 108.3
H14A C141 H14B 107.4
C146 C142 C141 100.6(14)
C146 C142 C143 110.1(11)
C141 C142 C143 107.8(9)
C146 C142 H142 112.5
C141 C142 H142 112.5
C143 C142 H142 112.5
C138 C143 C142 106.9(10)
C138 C143 H14C 110.3
C142 C143 H14C 110.3
C138 C143 H14D 110.3
C142 C143 H14D 110.3
H14C C143 H14D 108.6
C138 C144 C147 110.9(11)
C138 C144 H14E 109.5
C147 C144 H14E 109.5
C138 C144 H14F 109.5
C147 C144 H14F 109.5
H14E C144 H14F 108.1
C147 C145 C140 108.7(13)
C147 C145 H14G 109.9
C140 C145 H14G 109.9
C147 C145 H14H 110.0
C140 C145 H14H 110.0
H14G C145 H14H 108.3
C147 C146 C142 129.4(15)
C147 C146 H14I 104.9
C142 C146 H14I 104.9
C147 C146 H14J 104.9
C142 C146 H14J 104.9
H14I C146 H14J 105.8
C146 C147 C145 118.5(18)
C146 C147 C144 100.5(13)
C145 C147 C144 94.8(13)
C146 C147 H147 113.5
C145 C147 H147 113.5
C144 C147 H147 113.5
O10 C148 N10 122.0(10)
O10 C148 C149 120.1(11)
N10 C148 C149 117.9(11)
C150 C149 C148 113.9(11)
C150 C149 C155 107.3(13)
C148 C149 C155 106.6(11)
C150 C149 C154 110.3(12)
C148 C149 C154 110.9(9)
C155 C149 C154 107.6(12)
C149 C150 C151 115.6(14)
C149 C150 H15A 108.4
C151 C150 H15A 108.4
C149 C150 H15B 108.4
C151 C150 H15B 108.4
H15A C150 H15B 107.4
C150 C151 C152 106.3(13)
C150 C151 C156 98.1(14)
C152 C151 C156 108.1(17)
C150 C151 H151 114.3
C152 C151 H151 114.3
C156 C151 H151 114.3
C153 C152 C151 114.7(15)
C153 C152 H15C 108.6
C151 C152 H15C 108.6
C153 C152 H15D 108.6
C151 C152 H15D 108.6
H15C C152 H15D 107.6
C152 C153 C157 107.7(16)
C152 C153 C154 110.8(13)
C157 C153 C154 110.4(13)
C152 C153 H153 109.3
C157 C153 H153 109.3
C154 C153 H153 109.3
C149 C154 C153 105.4(11)
C149 C154 H15E 110.7
C153 C154 H15E 110.7
C149 C154 H15F 110.7
C153 C154 H15F 110.7
H15E C154 H15F 108.8
C149 C155 C158 109.9(13)
C149 C155 H15G 109.7
C158 C155 H15G 109.7
C149 C155 H15H 109.7
C158 C155 H15H 109.7
H15G C155 H15H 108.2
C158 C156 C151 112.2(16)
C158 C156 H15I 109.2
C151 C156 H15I 109.2
C158 C156 H15J 109.2
C151 C156 H15J 109.2
H15I C156 H15J 107.9
C158 C157 C153 118.3(17)
C158 C157 H15K 107.7
C153 C157 H15K 107.7
C158 C157 H15L 107.7
C153 C157 H15L 107.7
H15K C157 H15L 107.1
C157 C158 C156 121(2)
C157 C158 C155 102.1(15)
C156 C158 C155 99.1(16)
C157 C158 H158 111.0
C156 C158 H158 111.0
C155 C158 H158 111.0
O10B C13G N9B 116.7(18)
O10B C13G C13H 120(2)
N9B C13G C13H 123(2)
C13I C13H C13G 114.6(17)
C13I C13H C14D 104.6(18)
C13G C13H C14D 103.7(17)
C13I C13H C14C 112.6(18)
C13G C13H C14C 110.3(17)
C14D C13H C14C 110.5(18)
C13H C13I C14J 114.2(17)
C13H C13I H13M 108.7
C14J C13I H13M 108.7
C13H C13I H13N 108.7
C14J C13I H13N 108.7
H13M C13I H13N 107.6
C13I C14J C14A 108.9(18)
C13I C14J C14E 95.2(17)
C14A C14J C14E 106.5(18)
C13I C14J H14K 114.8
C14A C14J H14K 114.8
C14E C14J H14K 114.8
C14B C14A C14J 116.1(19)
C14B C14A H14L 108.3
C14J C14A H14L 108.3
C14B C14A H14M 108.3
C14J C14A H14M 108.3
H14L C14A H14M 107.4
C14A C14B C14F 108(2)
C14A C14B C14C 111(2)
C14F C14B C14C 107.6(19)
C14A C14B H14N 110.0
C14F C14B H14N 110.0
C14C C14B H14N 110.0
C13H C14C C14B 105.6(16)
C13H C14C H14O 110.6
C14B C14C H14O 110.6
C13H C14C H14P 110.6
C14B C14C H14P 110.6
H14O C14C H14P 108.7
C13H C14D C14G 109.0(16)
C13H C14D H14Q 109.9
C14G C14D H14Q 109.9
C13H C14D H14R 109.9
C14G C14D H14R 109.9
H14Q C14D H14R 108.3
C14G C14E C14J 114.8(19)
C14G C14E H14S 108.6
C14J C14E H14S 108.6
C14G C14E H14T 108.6
C14J C14E H14T 108.6
H14S C14E H14T 107.5
C14G C14F C14B 120(2)
C14G C14F H14U 107.3
C14B C14F H14U 107.3
C14G C14F H14V 107.3
C14B C14F H14V 107.3
H14U C14F H14V 106.9
C14F C14G C14E 120(2)
C14F C14G C14D 104(2)
C14E C14G C14D 93.4(19)
C14F C14G H14W 112.4
C14E C14G H14W 112.4
C14D C14G H14W 112.4
O9B C14H N10B 115.0(19)
O9B C14H C14I 129(2)
N10B C14H C14I 116.2(17)
C15J C14I C15E 103.3(16)
C15J C14I C14H 119.9(16)
C15E C14I C14H 102.7(15)
C15J C14I C15D 110.9(16)
C15E C14I C15D 112.8(16)
C14H C14I C15D 107.1(14)
C14I C15J C15A 114.3(16)
C14I C15J H15M 108.7
C15A C15J H15M 108.7
C14I C15J H15N 108.7
C15A C15J H15N 108.7
H15M C15J H15N 107.6
C15J C15A C15B 107.3(16)
C15J C15A C15F 99.8(16)
C15B C15A C15F 103.9(16)
C15J C15A H15O 114.8
C15B C15A H15O 114.8
C15F C15A H15O 114.8
C15C C15B C15A 117.6(17)
C15C C15B H15P 107.9
C15A C15B H15P 107.9
C15C C15B H15Q 107.9
C15A C15B H15Q 107.9
H15P C15B H15Q 107.2
C15B C15C C15G 108.9(19)
C15B C15C C15D 111.2(17)
C15G C15C C15D 102.8(18)
C15B C15C H15R 111.2
C15G C15C H15R 111.2
C15D C15C H15R 111.2
C14I C15D C15C 107.4(14)
C14I C15D H15S 110.2
C15C C15D H15S 110.2
C14I C15D H15T 110.2
C15C C15D H15T 110.2
H15S C15D H15T 108.5
C14I C15E C15H 108.3(15)
C14I C15E H15U 110.0
C15H C15E H15U 110.0
C14I C15E H15V 110.0
C15H C15E H15V 110.0
H15U C15E H15V 108.4
C15H C15F C15A 114.2(17)
C15H C15F H15W 108.7
C15A C15F H15W 108.7
C15H C15F H15X 108.7
C15A C15F H15X 108.7
H15W C15F H15X 107.6
C15H C15G C15C 121(2)
C15H C15G H15Y 107.2
C15C C15G H15Y 107.2
C15H C15G H15Z 107.1
C15C C15G H15Z 107.1
H15Y C15G H15Z 106.8
C15G C15H C15F 121(2)
C15G C15H C15E 104.7(19)
C15F C15H C15E 94.2(16)
C15G C15H H0AA 111.9
C15F C15H H0AA 111.9
C15E C15H H0AA 111.9
O11 C159 N11 119.3(7)
O11 C159 C160 117.3(8)
N11 C159 C160 123.4(7)
C165 C160 C166 108.0(10)
C165 C160 C159 109.6(9)
C166 C160 C159 108.9(9)
C165 C160 C161 107.5(11)
C166 C160 C161 109.8(9)
C159 C160 C161 112.9(7)
C162 C161 C160 106.3(9)
C162 C161 H16C 110.5
C160 C161 H16C 110.5
C162 C161 H16D 110.5
C160 C161 H16D 110.5
H16C C161 H16D 108.7
C167 C162 C161 113.7(15)
C167 C162 C163 106.7(14)
C161 C162 C163 111.1(15)
C167 C162 H162 108.4
C161 C162 H162 108.4
C163 C162 H162 108.4
C162 C163 C164 116.9(17)
C162 C163 H16E 108.1
C164 C163 H16E 108.1
C162 C163 H16F 108.1
C164 C163 H16F 108.1
H16E C163 H16F 107.3
C165 C164 C163 107.7(13)
C165 C164 C168 102.6(15)
C163 C164 C168 100.3(17)
C165 C164 H164 114.9
C163 C164 H164 114.9
C168 C164 H164 114.9
C164 C165 C160 119.1(14)
C164 C165 H16G 107.5
C160 C165 H16G 107.5
C164 C165 H16H 107.5
C160 C165 H16H 107.5
H16G C165 H16H 107.0
C169 C166 C160 110.6(12)
C169 C166 H16I 109.5
C160 C166 H16I 109.5
C169 C166 H16J 109.5
C160 C166 H16J 109.5
H16I C166 H16J 108.1
C162 C167 C169 111.9(12)
C162 C167 H16K 109.2
C169 C167 H16K 109.2
C162 C167 H16L 109.2
C169 C167 H16L 109.2
H16K C167 H16L 107.9
C169 C168 C164 111.2(11)
C169 C168 H16M 109.4
C164 C168 H16M 109.4
C169 C168 H16N 109.4
C164 C168 H16N 109.4
H16M C168 H16N 108.0
C168 C169 C166 109.2(13)
C168 C169 C167 108.5(15)
C166 C169 C167 107.1(10)
C168 C169 H169 110.6
C166 C169 H169 110.6
C167 C169 H169 110.6
O12 C170 N12 118.9(7)
O12 C170 C171 120.2(7)
N12 C170 C171 120.8(7)
C177 C171 C172 107.4(7)
C177 C171 C170 106.4(6)
C172 C171 C170 112.2(6)
C177 C171 C176 107.8(7)
C172 C171 C176 110.3(7)
C170 C171 C176 112.5(6)
C173 C172 C171 110.6(7)
C173 C172 H17C 109.5
C171 C172 H17C 109.5
C173 C172 H17D 109.5
C171 C172 H17D 109.5
H17C C172 H17D 108.1
C178 C173 C172 109.7(8)
C178 C173 C174 109.1(8)
C172 C173 C174 108.1(6)
C178 C173 H173 110.0
C172 C173 H173 110.0
C174 C173 H173 110.0
C175 C174 C173 109.6(8)
C175 C174 H17E 109.8
C173 C174 H17E 109.8
C175 C174 H17F 109.8
C173 C174 H17F 109.8
H17E C174 H17F 108.2
C174 C175 C179 111.6(8)
C174 C175 C176 111.7(7)
C179 C175 C176 107.1(7)
C174 C175 H175 108.8
C179 C175 H175 108.8
C176 C175 H175 108.8
C175 C176 C171 109.3(7)
C175 C176 H17G 109.8
C171 C176 H17G 109.8
C175 C176 H17H 109.8
C171 C176 H17H 109.8
H17G C176 H17H 108.3
C171 C177 C180 109.7(7)
C171 C177 H17I 109.7
C180 C177 H17I 109.7
C171 C177 H17J 109.7
C180 C177 H17J 109.7
H17I C177 H17J 108.2
C173 C178 C180 110.2(8)
C173 C178 H17K 109.6
C180 C178 H17K 109.6
C173 C178 H17L 109.6
C180 C178 H17L 109.6
H17K C178 H17L 108.1
C180 C179 C175 108.9(8)
C180 C179 H17M 109.9
C175 C179 H17M 109.9
C180 C179 H17N 109.9
C175 C179 H17N 109.9
H17M C179 H17N 108.3
C179 C180 C178 111.9(9)
C179 C180 C177 109.9(8)
C178 C180 C177 107.4(9)
C179 C180 H180 109.2
C178 C180 H180 109.2
C177 C180 H180 109.2
Cl2 C201 Cl3 108.5(19)
Cl2 C201 Cl1A 117.4(19)
Cl3 C201 Cl1A 94.0(16)
Cl2 C201 H201 111.9
Cl3 C201 H201 111.9
Cl1A C201 H201 111.9
Cl1B C20A Cl3 110.0(7)
Cl1B C20A Cl2 96.0(6)
Cl3 C20A Cl2 106.8(5)
Cl1B C20A H20A 114.1
Cl3 C20A H20A 114.1
Cl2 C20A H20A 114.1
C201 Cl2 C20A 35.8(12)
C201 Cl3 C20A 35.9(12)
Cl4 C202 Cl5 115.6(11)
Cl4 C202 Cl6 113.0(11)
Cl5 C202 Cl6 101.4(10)
Cl4 C202 H202 108.8
Cl5 C202 H202 108.8
Cl6 C202 H202 108.8
Cl7 C203 Cl8 108.6(10)
Cl7 C203 Cl9 109.7(9)
Cl8 C203 Cl9 110.3(9)
Cl7 C203 H203 109.4
Cl8 C203 H203 109.4
Cl9 C203 H203 109.4
Cl11 C204 Cl12 117.5(9)
Cl11 C204 Cl10 102.2(8)
Cl12 C204 Cl10 113.8(6)
Cl11 C204 H204 107.6
Cl12 C204 H204 107.6
Cl10 C204 H204 107.6
Cl12 C20D Cl11 113(2)
Cl12 C20D Cl10 100(2)
Cl11 C20D Cl10 89.3(19)
Cl12 C20D H20D 116.7
Cl11 C20D H20D 116.7
Cl10 C20D H20D 116.7
C204 Cl10 C20D 41.5(14)
C204 Cl11 C20D 45.4(15)
C204 Cl12 C20D 46.1(16)
Cl15 C205 Cl13 110.8(9)
Cl15 C205 Cl14 109.4(9)
Cl13 C205 Cl14 100.3(8)
Cl15 C205 H205 111.9
Cl13 C205 H205 111.9
Cl14 C205 H205 111.9
Cl17 C206 Cl18 109.7(7)
Cl17 C206 Cl16 111.0(6)
Cl18 C206 Cl16 102.5(7)
Cl17 C206 H206 111.1
Cl18 C206 H206 111.1
Cl16 C206 H206 111.1
Cl21 C207 Cl20 111.4(7)
Cl21 C207 Cl19 110.6(7)
Cl20 C207 Cl19 108.4(7)
Cl21 C207 H207 108.8
Cl20 C207 H207 108.8
Cl19 C207 H207 108.8
Cl24 C208 Cl23 110.9(6)
Cl24 C208 Cl22 110.9(6)
Cl23 C208 Cl22 111.9(6)
Cl24 C208 H208 107.6
Cl23 C208 H208 107.6
Cl22 C208 H208 107.6
Cl26 C209 Cl27 112.1(9)
Cl26 C209 Cl25 110.9(7)
Cl27 C209 Cl25 108.8(7)
Cl26 C209 H209 108.3
Cl27 C209 H209 108.3
Cl25 C209 H209 108.3
Cl28 C210 Cl30 112.6(7)
Cl28 C210 Cl29 108.8(7)
Cl30 C210 Cl29 109.4(6)
Cl28 C210 H210 108.7
Cl30 C210 H210 108.7
Cl29 C210 H210 108.7
Cl33 C211 Cl31 109.0(8)
Cl33 C211 Cl32 119.6(8)
Cl31 C211 Cl32 106.7(8)
Cl33 C211 H211 107.0
Cl31 C211 H211 107.0
Cl32 C211 H211 107.0
C21A Cl33 C211 77.4(17)
Cl3A C21A Cl33 110(2)
Cl3A C21A Cl3B 122(3)
Cl33 C21A Cl3B 94.7(17)
Cl3A C21A H21A 109.5
Cl33 C21A H21A 109.5
Cl3B C21A H21A 109.5
Cl35 C212 Cl36 109.4(15)
Cl35 C212 Cl34 111.3(15)
Cl36 C212 Cl34 114.0(15)
Cl35 C212 H212 107.3
Cl36 C212 H212 107.3
Cl34 C212 H212 107.3
C212 Cl35 C21B 28.1(15)
Cl3F C21B Cl35 116(3)
Cl3F C21B Cl3D 97(2)
Cl35 C21B Cl3D 100(2)
Cl3F C21B H21B 114.1
Cl35 C21B H21B 114.1
Cl3D C21B H21B 114.1
Cl38 C213 Cl39 111.7(10)
Cl38 C213 Cl37 110.4(9)
Cl39 C213 Cl37 103.2(8)
Cl38 C213 H213 110.4
Cl39 C213 H213 110.4
Cl37 C213 H213 110.4
Cl40 C214 Cl41 114.2(9)
Cl40 C214 Cl42 109.9(9)
Cl41 C214 Cl42 111.5(10)
Cl40 C214 H214 107.0
Cl41 C214 H214 107.0
Cl42 C214 H214 107.0
Cl45 C215 Cl43 109.2(9)
Cl45 C215 Cl44 111.6(10)
Cl43 C215 Cl44 104.6(9)
Cl45 C215 H215 110.4
Cl43 C215 H215 110.4
Cl44 C215 H215 110.4
Cl4D C21E Cl4E 107.8(18)
Cl4D C21E Cl4C 114.7(19)
Cl4E C21E Cl4C 113.1(19)
Cl4D C21E H21E 106.9
Cl4E C21E H21E 106.9
Cl4C C21E H21E 106.9
Cl47 C216 Cl46 114.7(12)
Cl47 C216 Cl48 109.4(12)
Cl46 C216 Cl48 104.6(10)
Cl47 C216 H216 109.3
Cl46 C216 H216 109.3
Cl48 C216 H216 109.3
Cl50 C217 Cl49 113.2(19)
Cl50 C217 Cl51 107.8(18)
Cl49 C217 Cl51 104.9(18)
Cl50 C217 H217 110.3
Cl49 C217 H217 110.3
Cl51 C217 H217 110.3
Cl53 C218 Cl54 111.0(5)
Cl53 C218 Cl52 110.0(5)
Cl54 C218 Cl52 109.9(5)
Cl53 C218 H218 108.6
Cl54 C218 H218 108.6
Cl52 C218 H218 108.6
Cl56 C219 Cl57 119.5(13)
Cl56 C219 Cl55 102.1(9)
Cl57 C219 Cl55 107.9(10)
Cl56 C219 H219 108.9
Cl57 C219 H219 108.9
Cl55 C219 H219 108.9
Cl59 C220 Cl58 110.6(8)
Cl59 C220 Cl60 109.2(8)
Cl58 C220 Cl60 109.8(8)
Cl59 C220 H220 109.1
Cl58 C220 H220 109.1
Cl60 C220 H220 109.1
C220 Cl59 C22J 61.6(11)
Cl5H C22J Cl6J 108.6(18)
Cl5H C22J Cl59 116.1(18)
Cl6J C22J Cl59 117.6(18)
Cl5H C22J H22J 104.3
Cl6J C22J H22J 104.3
Cl59 C22J H22J 104.3
Cl61 C221 Cl63 106.1(11)
Cl61 C221 Cl62 106.4(12)
Cl63 C221 Cl62 105.0(12)
Cl61 C221 H221 112.9
Cl63 C221 H221 112.9
Cl62 C221 H221 112.9
Cl1E C20B Cl1D 107.0(14)
Cl1E C20B Cl1C 107.8(16)
Cl1D C20B Cl1C 114.8(16)
Cl1E C20B H20B 109.0
Cl1D C20B H20B 109.0
Cl1C C20B H20B 109.0

loop_
_geom_bond_atom_site_label_1
_geom_bond_atom_site_label_2
_geom_bond_distance
O1 C49 1.235(10)
O2 C60 1.266(10)
O3 C71 1.191(11)
O4 C82 1.187(11)
O5 C93 1.246(10)
O6 C104 1.222(10)
O7 C115 1.252(13)
O8 C126 1.101(13)
O9 C137 1.220(15)
O10 C148 1.198(18)
O9B C14H 0.99(3)
O10B C13G 1.23(4)
O11 C159 1.212(10)
O12 C170 1.226(10)
N1 C49 1.361(11)
N1 C37 1.470(10)
N1 C8 1.478(9)
N2 C60 1.383(12)
N2 C38 1.457(11)
N2 C26 1.460(10)
N3 C71 1.366(11)
N3 C27 1.453(11)
N3 C39 1.476(10)
N4 C82 1.407(10)
N4 C16 1.442(10)
N4 C40 1.476(9)
N5 C93 1.376(10)
N5 C18 1.460(10)
N5 C41 1.475(10)
N6 C104 1.356(11)
N6 C42 1.477(10)
N6 C36 1.480(9)
N7 C115 1.358(12)
N7 C34 1.391(12)
N7 C43 1.469(12)
N8 C9 1.427(10)
N8 C126 1.432(13)
N8 C44 1.507(12)
N9 C137 1.414(16)
N9 C45 1.429(14)
N9 C7 1.482(11)
N10 C148 1.388(15)
N10 C17 1.420(12)
N10 C46 1.482(13)
N9B C46B 1.37(3)
N9B C13G 1.42(3)
N10B C14H 1.46(3)
N10B C45B 1.52(3)
N11 C159 1.352(11)
N11 C47 1.461(10)
N11 C35 1.473(11)
N12 C170 1.365(10)
N12 C25 1.454(10)
N12 C48 1.463(10)
C1 C2 1.359(11)
C1 C6 1.389(10)
C1 C7 1.570(9)
C2 C3 1.412(10)
C2 H2 0.9500
C3 C4 1.394(10)
C3 C8 1.521(11)
C4 C5 1.398(11)
C4 H4 0.9500
C5 C6 1.375(10)
C5 C9 1.505(10)
C6 H6 0.9500
C7 H7A 0.9900
C7 H7B 0.9900
C8 H8A 0.9900
C8 H8B 0.9900
C9 H9A 0.9900
C9 H9B 0.9900
C10 C11 1.382(10)
C10 C15 1.387(11)
C10 C16 1.523(10)
C11 C12 1.373(10)
C11 H11 0.9500
C12 C13 1.395(11)
C12 C17 1.526(10)
C13 C14 1.401(10)
C13 H13 0.9500
C14 C15 1.397(11)
C14 C18 1.503(11)
C15 H15 0.9500
C16 H16A 0.9900
C16 H16B 0.9900
C17 H17A 0.9900
C17 H17B 0.9900
C18 H18A 0.9900
C18 H18B 0.9900
C19 C20 1.379(11)
C19 C24 1.389(11)
C19 C25 1.539(11)
C20 C21 1.414(11)
C20 H20 0.9500
C21 C22 1.389(11)
C21 C26 1.535(11)
C22 C23 1.350(11)
C22 H22 0.9500
C23 C24 1.379(11)
C23 C27 1.564(10)
C24 H24 0.9500
C25 H25A 0.9900
C25 H25B 0.9900
C26 H26A 0.9900
C26 H26B 0.9900
C27 H27A 0.9900
C27 H27B 0.9900
C28 C33 1.369(12)
C28 C29 1.377(12)
C28 C34 1.517(11)
C29 C30 1.403(12)
C29 H29 0.9500
C30 C31 1.401(11)
C30 C35 1.517(11)
C31 C32 1.388(10)
C31 H31 0.9500
C32 C33 1.391(11)
C32 C36 1.512(10)
C33 H33 0.9500
C34 H34A 0.9900
C34 H34B 0.9900
C35 H35A 0.9900
C35 H35B 0.9900
C36 H36A 0.9900
C36 H36B 0.9900
C37 C38 1.529(11)
C37 H37A 0.9900
C37 H37B 0.9900
C38 H38A 0.9900
C38 H38B 0.9900
C39 C40 1.525(11)
C39 H39A 0.9900
C39 H39B 0.9900
C40 H40A 0.9900
C40 H40B 0.9900
C41 C42 1.515(12)
C41 H41A 0.9900
C41 H41B 0.9900
C42 H42A 0.9900
C42 H42B 0.9900
C43 C44 1.475(14)
C43 H43A 0.9900
C43 H43B 0.9900
C44 H44A 0.9900
C44 H44B 0.9900
C45 C46 1.542(14)
C45 H45A 0.9900
C45 H45B 0.9900
C45B C46B 1.55(3)
C45B H45C 0.9900
C45B H45D 0.9900
C46 H46A 0.9900
C46 H46B 0.9900
C46B H46C 0.9900
C46B H46D 0.9900
C47 C48 1.520(12)
C47 H47A 0.9900
C47 H47B 0.9900
C48 H48A 0.9900
C48 H48B 0.9900
C49 C50 1.501(12)
C50 C56 1.547(12)
C50 C51 1.551(11)
C50 C55 1.593(11)
C51 C52 1.516(12)
C51 H51A 0.9900
C51 H51B 0.9900
C52 C53 1.443(16)
C52 C57 1.578(15)
C52 H52 1.0000
C53 C54 1.567(14)
C53 H53A 0.9900
C53 H53B 0.9900
C54 C55 1.498(13)
C54 C58 1.534(16)
C54 H54 1.0000
C55 H55A 0.9900
C55 H55B 0.9900
C56 C59 1.493(15)
C56 H56A 0.9900
C56 H56B 0.9900
C57 C59 1.497(15)
C57 H57A 0.9900
C57 H57B 0.9900
C58 C59 1.554(16)
C58 H58A 0.9900
C58 H58B 0.9900
C59 H59 1.0000
C60 C61 1.508(12)
C61 C62 1.525(12)
C61 C67 1.530(12)
C61 C66 1.571(11)
C62 C63 1.551(13)
C62 H62A 0.9900
C62 H62B 0.9900
C63 C64 1.534(15)
C63 C68 1.559(16)
C63 H63 1.0000
C64 C65 1.456(16)
C64 H64A 0.9900
C64 H64B 0.9900
C65 C69 1.523(17)
C65 C66 1.555(13)
C65 H65 1.0000
C66 H66A 0.9900
C66 H66B 0.9900
C67 C70 1.509(14)
C67 H67A 0.9900
C67 H67B 0.9900
C68 C70 1.566(16)
C68 H68A 0.9900
C68 H68B 0.9900
C69 C70 1.510(15)
C69 H69A 0.9900
C69 H69B 0.9900
C70 H70 1.0000
C71 C72 1.567(12)
C72 C77 1.525(15)
C72 C78 1.567(13)
C72 C73 1.566(12)
C73 C74 1.531(14)
C73 H73A 0.9900
C73 H73B 0.9900
C74 C79 1.514(17)
C74 C75 1.597(19)
C74 H74 1.0000
C75 C76 1.473(19)
C75 H75A 0.9900
C75 H75B 0.9900
C76 C80 1.43(2)
C76 C77 1.504(16)
C76 H76 1.0000
C77 H77A 0.9900
C77 H77B 0.9900
C78 C81 1.545(13)
C78 H78A 0.9900
C78 H78B 0.9900
C79 C81 1.489(18)
C79 H79A 0.9900
C79 H79B 0.9900
C80 C81 1.63(2)
C80 H80A 0.9900
C80 H80B 0.9900
C81 H81 1.0000
C82 C83 1.563(12)
C83 C88 1.490(14)
C83 C84 1.553(12)
C83 C89 1.554(13)
C84 C85 1.584(11)
C84 H84A 0.9900
C84 H84B 0.9900
C85 C86 1.495(16)
C85 C90 1.535(17)
C85 H85 1.0000
C86 C87 1.526(17)
C86 H86A 0.9900
C86 H86B 0.9900
C87 C88 1.538(15)
C87 C91 1.58(2)
C87 H87 1.0000
C88 H88A 0.9900
C88 H88B 0.9900
C89 C92 1.541(16)
C89 H89A 0.9900
C89 H89B 0.9900
C90 C92 1.446(18)
C90 H90A 0.9900
C90 H90B 0.9900
C91 C92 1.45(2)
C91 H91A 0.9900
C91 H91B 0.9900
C92 H92 1.0000
C93 C94 1.545(11)
C94 C95 1.533(11)
C94 C100 1.546(11)
C94 C99 1.570(11)
C95 C96 1.522(12)
C95 H95A 0.9900
C95 H95B 0.9900
C96 C97 1.523(13)
C96 C101 1.546(14)
C96 H96 1.0000
C97 C98 1.535(12)
C97 H97A 0.9900
C97 H97B 0.9900
C98 C102 1.528(14)
C98 C99 1.527(12)
C98 H98 1.0000
C99 H99A 0.9900
C99 H99B 0.9900
C100 C103 1.580(12)
C100 H10A 0.9900
C100 H10B 0.9900
C101 C103 1.534(13)
C101 H10C 0.9900
C101 H10D 0.9900
C102 C103 1.519(14)
C102 H10E 0.9900
C102 H10F 0.9900
C103 H103 1.0000
C104 C105 1.537(13)
C105 C106 1.528(14)
C105 C111 1.540(13)
C105 C110 1.574(12)
C106 C107 1.572(16)
C106 H10G 0.9900
C106 H10H 0.9900
C107 C112 1.45(2)
C107 C108 1.579(17)
C107 H107 1.0000
C108 C109 1.485(18)
C108 H10I 0.9900
C108 H10J 0.9900
C109 C113 1.52(2)
C109 C110 1.582(12)
C109 H109 1.0000
C110 H11A 0.9900
C110 H11B 0.9900
C111 C114 1.503(17)
C111 H11C 0.9900
C111 H11D 0.9900
C112 C114 1.56(2)
C112 H11E 0.9900
C112 H11F 0.9900
C113 C114 1.58(2)
C113 H11G 0.9900
C113 H11H 0.9900
C114 H114 1.0000
C115 C116 1.594(15)
C116 C121 1.536(17)
C116 C122 1.564(16)
C116 C117 1.570(16)
C117 C118 1.604(17)
C117 H11I 0.9900
C117 H11J 0.9900
C118 C123 1.47(2)
C118 C119 1.543(19)
C118 H118 1.0000
C119 C120 1.531(18)
C119 H11K 0.9900
C119 H11L 0.9900
C120 C124 1.52(2)
C120 C121 1.562(15)
C120 H120 1.0000
C121 H12A 0.9900
C121 H12B 0.9900
C122 C125 1.510(16)
C122 H12C 0.9900
C122 H12D 0.9900
C123 C125 1.57(2)
C123 H12E 0.9900
C123 H12F 0.9900
C124 C125 1.68(2)
C124 H12G 0.9900
C124 H12H 0.9900
C125 H125 1.0000
C126 C127 1.549(14)
C127 C132 1.510(18)
C127 C128 1.527(18)
C127 C133 1.55(2)
C128 C129 1.550(19)
C128 H12I 0.9900
C128 H12J 0.9900
C129 C130 1.47(2)
C129 C134 1.69(3)
C129 H129 1.0000
C130 C131 1.50(2)
C130 H13A 0.9900
C130 H13B 0.9900
C131 C135 1.52(2)
C131 C132 1.526(18)
C131 H131 1.0000
C132 H13C 0.9900
C132 H13D 0.9900
C133 C136 1.488(18)
C133 H13E 0.9900
C133 H13F 0.9900
C134 C136 1.45(2)
C134 H13G 0.9900
C134 H13H 0.9900
C135 C136 1.605(19)
C135 H13I 0.9900
C135 H13J 0.9900
C136 H136 1.0000
C137 C138 1.548(13)
C138 C139 1.509(17)
C138 C144 1.524(17)
C138 C143 1.570(17)
C139 C140 1.512(15)
C139 H13K 0.9900
C139 H13L 0.9900
C140 C141 1.56(2)
C140 C145 1.66(2)
C140 H140 1.0000
C141 C142 1.426(18)
C141 H14A 0.9900
C141 H14B 0.9900
C142 C146 1.42(2)
C142 C143 1.610(14)
C142 H142 1.0000
C143 H14C 0.9900
C143 H14D 0.9900
C144 C147 1.755(19)
C144 H14E 0.9900
C144 H14F 0.9900
C145 C147 1.40(2)
C145 H14G 0.9900
C145 H14H 0.9900
C146 C147 1.35(2)
C146 H14I 0.9900
C146 H14J 0.9900
C147 H147 1.0000
C148 C149 1.537(14)
C149 C150 1.511(18)
C149 C155 1.539(18)
C149 C154 1.576(17)
C150 C151 1.547(17)
C150 H15A 0.9900
C150 H15B 0.9900
C151 C152 1.58(2)
C151 C156 1.65(2)
C151 H151 1.0000
C152 C153 1.40(2)
C152 H15C 0.9900
C152 H15D 0.9900
C153 C157 1.48(2)
C153 C154 1.595(14)
C153 H153 1.0000
C154 H15E 0.9900
C154 H15F 0.9900
C155 C158 1.716(19)
C155 H15G 0.9900
C155 H15H 0.9900
C156 C158 1.39(3)
C156 H15I 0.9900
C156 H15J 0.9900
C157 C158 1.35(2)
C157 H15K 0.9900
C157 H15L 0.9900
C158 H158 1.0000
C13G C13H 1.534(18)
C13H C13I 1.51(2)
C13H C14D 1.54(2)
C13H C14C 1.57(2)
C13I C14J 1.54(2)
C13I H13M 0.9900
C13I H13N 0.9900
C14J C14A 1.56(2)
C14J C14E 1.66(3)
C14J H14K 1.0000
C14A C14B 1.41(2)
C14A H14L 0.9900
C14A H14M 0.9900
C14B C14F 1.47(2)
C14B C14C 1.597(19)
C14B H14N 1.0000
C14C H14O 0.9900
C14C H14P 0.9900
C14D C14G 1.72(2)
C14D H14Q 0.9900
C14D H14R 0.9900
C14E C14G 1.40(3)
C14E H14S 0.9900
C14E H14T 0.9900
C14F C14G 1.36(3)
C14F H14U 0.9900
C14F H14V 0.9900
C14G H14W 1.0000
C14H C14I 1.548(17)
C14I C15J 1.53(2)
C14I C15E 1.54(2)
C14I C15D 1.58(2)
C15J C15A 1.55(2)
C15J H15M 0.9900
C15J H15N 0.9900
C15A C15B 1.58(2)
C15A C15F 1.65(2)
C15A H15O 1.0000
C15B C15C 1.41(2)
C15B H15P 0.9900
C15B H15Q 0.9900
C15C C15G 1.46(2)
C15C C15D 1.602(19)
C15C H15R 1.0000
C15D H15S 0.9900
C15D H15T 0.9900
C15E C15H 1.72(2)
C15E H15U 0.9900
C15E H15V 0.9900
C15F C15H 1.41(3)
C15F H15W 0.9900
C15F H15X 0.9900
C15G C15H 1.36(3)
C15G H15Y 0.9900
C15G H15Z 0.9900
C15H H0AA 1.0000
C159 C160 1.589(11)
C160 C165 1.49(2)
C160 C166 1.536(17)
C160 C161 1.597(14)
C161 C162 1.461(18)
C161 H16C 0.9900
C161 H16D 0.9900
C162 C167 1.45(2)
C162 C163 1.49(3)
C162 H162 1.0000
C163 C164 1.50(2)
C163 H16E 0.9900
C163 H16F 0.9900
C164 C165 1.445(17)
C164 C168 1.72(3)
C164 H164 1.0000
C165 H16G 0.9900
C165 H16H 0.9900
C166 C169 1.528(18)
C166 H16I 0.9900
C166 H16J 0.9900
C167 C169 1.566(19)
C167 H16K 0.9900
C167 H16L 0.9900
C168 C169 1.48(3)
C168 H16M 0.9900
C168 H16N 0.9900
C169 H169 1.0000
C170 C171 1.559(11)
C171 C177 1.531(11)
C171 C172 1.547(11)
C171 C176 1.559(12)
C172 C173 1.547(12)
C172 H17C 0.9900
C172 H17D 0.9900
C173 C178 1.499(16)
C173 C174 1.568(13)
C173 H173 1.0000
C174 C175 1.492(12)
C174 H17E 0.9900
C174 H17F 0.9900
C175 C179 1.539(14)
C175 C176 1.541(12)
C175 H175 1.0000
C176 H17G 0.9900
C176 H17H 0.9900
C177 C180 1.576(12)
C177 H17I 0.9900
C177 H17J 0.9900
C178 C180 1.534(17)
C178 H17K 0.9900
C178 H17L 0.9900
C179 C180 1.487(16)
C179 H17M 0.9900
C179 H17N 0.9900
C180 H180 1.0000
C201 Cl2 1.79(4)
C201 Cl3 1.78(3)
C201 Cl1A 1.89(4)
C201 H201 1.0000
C20A Cl1B 1.801(5)
C20A Cl3 1.801(5)
C20A Cl2 1.804(5)
C20A H20A 1.0000
C202 Cl4 1.637(19)
C202 Cl5 1.792(19)
C202 Cl6 1.796(19)
C202 H202 1.0000
C203 Cl7 1.734(18)
C203 Cl8 1.731(18)
C203 Cl9 1.820(17)
C203 H203 1.0000
C204 Cl11 1.737(5)
C204 Cl12 1.738(5)
C204 Cl10 1.740(5)
C204 H204 1.0000
C20D Cl12 1.76(4)
C20D Cl11 1.81(4)
C20D Cl10 2.04(4)
C20D H20D 1.0000
C205 Cl15 1.611(16)
C205 Cl13 1.844(16)
C205 Cl14 1.919(16)
C205 H205 1.0000
Cl1C C20B 1.739(5)
Cl1D C20B 1.739(5)
Cl1E C20B 1.737(5)
C206 Cl17 1.596(14)
C206 Cl18 1.852(13)
C206 Cl16 1.904(13)
C206 H206 1.0000
C207 Cl21 1.713(12)
C207 Cl20 1.723(12)
C207 Cl19 1.780(14)
C207 H207 1.0000
C208 Cl24 1.737(11)
C208 Cl23 1.745(11)
C208 Cl22 1.751(11)
C208 H208 1.0000
C209 Cl26 1.697(14)
C209 Cl27 1.791(16)
C209 Cl25 1.819(16)
C209 H209 1.0000
C210 Cl28 1.727(12)
C210 Cl30 1.731(13)
C210 Cl29 1.809(14)
C210 H210 1.0000
C211 Cl33 1.740(14)
C211 Cl31 1.750(14)
C211 Cl32 1.762(14)
C211 H211 1.0000
Cl33 C21A 1.737(5)
C21A Cl3A 1.53(5)
C21A Cl3B 1.76(5)
C21A H21A 1.0000
C212 Cl35 1.70(3)
C212 Cl36 1.73(3)
C212 Cl34 1.75(3)
C212 H212 1.0000
Cl35 C21B 1.82(5)
C21B Cl3F 1.71(5)
C21B Cl3D 1.96(5)
C21B H21B 1.0000
C213 Cl38 1.641(17)
C213 Cl39 1.832(17)
C213 Cl37 1.879(17)
C213 H213 1.0000
C214 Cl40 1.726(17)
C214 Cl41 1.740(17)
C214 Cl42 1.776(18)
C214 H214 1.0000
C215 Cl45 1.743(17)
C215 Cl43 1.744(17)
C215 Cl44 1.755(17)
C215 H215 1.0000
C21E Cl4D 1.73(3)
C21E Cl4E 1.77(3)
C21E Cl4C 1.78(3)
C21E H21E 1.0000
C216 Cl47 1.68(2)
C216 Cl46 1.76(2)
C216 Cl48 1.87(2)
C216 H216 1.0000
C217 Cl50 1.67(3)
C217 Cl49 1.75(3)
C217 Cl51 1.84(3)
C217 H217 1.0000
C218 Cl53 1.748(10)
C218 Cl54 1.747(11)
C218 Cl52 1.811(10)
C218 H218 1.0000
C219 Cl56 1.685(16)
C219 Cl57 1.687(19)
C219 Cl55 1.87(2)
C219 H219 1.0000
C220 Cl59 1.688(15)
C220 Cl58 1.743(15)
C220 Cl60 1.787(15)
C220 H220 1.0000
Cl59 C22J 1.75(3)
C22J Cl5H 1.71(3)
C22J Cl6J 1.76(3)
C22J H22J 1.0000
C221 Cl61 1.70(2)
C221 Cl63 1.79(2)
C221 Cl62 1.82(2)
C221 H221 1.0000
C20B H20B 1.0000
